data_7051641
loop_
_publ_author_name
'Tidmarsh, Ian S.'
'Taylor, Brian F.'
'Hardie, Michaele J.'
'Russo, Luca'
'Clegg, William'
'Ward, Michael D.'

_publ_section_title
;
 Further investigations into tetrahedral M4L6 cage complexes containing
 guest anions: new structures and NMR spectroscopic studies
;
_journal_issue 2
_journal_name_full 'New Journal of Chemistry'
_journal_page_first 366
_journal_paper_doi 10.1039/b816864d
_journal_volume 33
_journal_year 2009
_chemical_formula_sum 'C173 H158 B8 Cd4 F32 N36 O8'
_chemical_formula_weight 4013.43
_chemical_name_systematic
;
?
;
_space_group_IT_number 14
_symmetry_cell_setting monoclinic
_symmetry_space_group_name_Hall '-P 2ybc'
_symmetry_space_group_name_H-M 'P 1 21/c 1'
_atom_sites_solution_hydrogens geom
_atom_sites_solution_primary direct
_atom_sites_solution_secondary difmap
_audit_creation_method SHELXL-97
_cell_angle_alpha 90.00
_cell_angle_beta 92.863(2)
_cell_angle_gamma 90.00
_cell_formula_units_Z 4
_cell_length_a 22.0402(7)
_cell_length_b 19.5943(6)
_cell_length_c 43.0372(13)
_cell_measurement_reflns_used 9687
_cell_measurement_temperature 150(2)
_cell_measurement_theta_max 24.97
_cell_measurement_theta_min 2.19
_cell_volume 18562.9(10)
_computing_cell_refinement 'Bruker SMART'
_computing_data_collection 'Bruker SMART'
_computing_data_reduction 'Bruker SAINT'
_computing_molecular_graphics 'Bruker SHELXTL'
_computing_publication_material 'Bruker SHELXTL'
_computing_structure_refinement 'Bruker SHELXTL'
_computing_structure_solution 'Bruker SHELXTL'
_diffrn_ambient_temperature 150(2)
_diffrn_measured_fraction_theta_full 1.000
_diffrn_measured_fraction_theta_max 1.000
_diffrn_measurement_device_type 'CCD area detector'
_diffrn_measurement_method 'phi and omega scans'
_diffrn_radiation_monochromator graphite
_diffrn_radiation_source 'sealed tube'
_diffrn_radiation_type MoK\a
_diffrn_radiation_wavelength 0.71073
_diffrn_reflns_av_R_equivalents 0.0899
_diffrn_reflns_av_sigmaI/netI 0.0648
_diffrn_reflns_limit_h_max 25
_diffrn_reflns_limit_h_min -25
_diffrn_reflns_limit_k_max 23
_diffrn_reflns_limit_k_min -23
_diffrn_reflns_limit_l_max 50
_diffrn_reflns_limit_l_min -50
_diffrn_reflns_number 286472
_diffrn_reflns_theta_full 24.71
_diffrn_reflns_theta_max 24.71
_diffrn_reflns_theta_min 0.93
_exptl_absorpt_coefficient_mu 0.549
_exptl_absorpt_correction_T_max 0.8981
_exptl_absorpt_correction_T_min 0.6679
_exptl_absorpt_correction_type multi-scan
_exptl_absorpt_process_details SADABS
_exptl_crystal_colour colourless
_exptl_crystal_density_diffrn 1.436
_exptl_crystal_density_method 'not measured'
_exptl_crystal_description plate
_exptl_crystal_F_000 8128
_exptl_crystal_size_max 0.80
_exptl_crystal_size_mid 0.40
_exptl_crystal_size_min 0.20
_platon_squeeze_details
;

The lattice contains five MeOH solvent molecules. All solvent MeOH
molecules except for O41S C42S have had their occupancies set to 10.5 to
bring their thermal parameters in line with those of the main residue.
Geometric and displacement restrains were employed to improve the
appearance of solvent molecules. The water molecule O1 is disordered over
two sites (60:40) and has been modelled as such. The water molecules O3S
and O4S have had their occupancies set to 10.5 for the same reasons as
outlined above. All solvent molecules have been left isotropic due to
their inherently fluxional nature.

Alcohol and water protons could not be found from the data and were
therefore omitted from the refinement. This results in a discrepancy of
44 protons from the UNIT instruction (when Z = 4, 20 protons from the
solvent alcohol molecules and 24 from the water molecules).

The final R1 value is higher than would normally be acceptable at ca 0.11.
Attempts to obtain a better data were hampered by the weakly diffracting
nature of the crystals at higher resolutions, presumably due to the large
number of voids present in the structure and lattice and the high disorder
arising from a combination of fluxional solvent molecules and counter-ions.
The high concentration of solvent molecules resulted in a rapid loss of
crystallinity when the crystals were removed from the mother liquor adding
further complication. Given these factors we feel that the R1 value
obtained for this structure is reasonable. A lower R1 value could be
obtained by allowing a 'SQUEEZE' function to remove all electron density
associated with the found solvent molecules (0.09). This did not form the
final refinement as doing such was felt to portray a misleading view of
the overall packing within the lattice.

Refinement of F^2^ against ALL reflections. The weighted R-factor wR and
goodness of fit S are based on F^2^, conventional R-factors R are based
on F, with F set to zero for negative F^2^. The threshold expression of
F^2^ > 2sigma(F^2^) is used only for calculating R-factors(gt) etc. and is
not relevant to the choice of reflections for refinement. R-factors based
on F^2^ are statistically about twice as large as those based on F, and R-
factors based on ALL data will be even larger.
;
_refine_diff_density_max 1.599
_refine_diff_density_min -1.409
_refine_diff_density_rms 0.179
_refine_ls_extinction_method none
_refine_ls_goodness_of_fit_ref 1.138
_refine_ls_hydrogen_treatment constr
_refine_ls_matrix_type full
_refine_ls_number_parameters 2217
_refine_ls_number_reflns 31653
_refine_ls_number_restraints 228
_refine_ls_restrained_S_all 1.135
_refine_ls_R_factor_all 0.1426
_refine_ls_R_factor_gt 0.1148
_refine_ls_shift/su_max 0.001
_refine_ls_shift/su_mean 0.000
_refine_ls_structure_factor_coef Fsqd
_refine_ls_weighting_details 'calc w=1/[\s^2^(Fo^2^)+(0.0902P)^2^+307.1890P] where P=(Fo^2^+2Fc^2^)/3'
_refine_ls_weighting_scheme calc
_refine_ls_wR_factor_gt 0.2724
_refine_ls_wR_factor_ref 0.2849
_reflns_number_gt 23404
_reflns_number_total 31653
_reflns_threshold_expression >2sigma(I)
_cod_data_source_file b816864d.txt
_cod_data_source_block imw1247p21c
_cod_depositor_comments
;
The following automatic conversions were performed:
'_symmetry_cell_setting' value 'Monoclinic' changed to 'monoclinic'
according to '/home/saulius/struct/CIF-dictionaries/cif_core.dic'
dictionary named 'cif_core.dic' version 2.4.1 from
2010-06-29.

'_exptl_absorpt_correction_type' value 'Multi-scan' changed
to 'multi-scan' according to
'/home/saulius/struct/CIF-dictionaries/cif_core.dic' dictionary named
'cif_core.dic' version 2.4.1 from 2010-06-29.

Automatic conversion script
Id: cif_fix_enum 1527 2010-12-29 10:47:43Z saulius 
;
_cod_original_sg_symbol_H-M 'P2(1)/c '
_cod_database_code 7051641

loop_
_symmetry_equiv_pos_as_xyz
'x, y, z'
'-x, y+1/2, -z+1/2'
'-x, -y, -z'
'x, -y-1/2, z-1/2'

loop_
_atom_site_label
_atom_site_type_symbol
_atom_site_fract_x
_atom_site_fract_y
_atom_site_fract_z
_atom_site_U_iso_or_equiv
_atom_site_adp_type
_atom_site_occupancy
_atom_site_symmetry_multiplicity
_atom_site_calc_flag
_atom_site_refinement_flags
_atom_site_disorder_assembly
_atom_site_disorder_group
Cd1 Cd 0.65222(3) 0.56716(4) 0.288653(19) 0.0311(2) Uani 1 1 d . . .
Cd2 Cd 1.05584(3) 0.65881(4) 0.386150(17) 0.02738(19) Uani 1 1 d . . .
Cd3 Cd 0.68561(4) 0.77733(4) 0.47829(2) 0.0391(2) Uani 1 1 d . . .
Cd4 Cd 0.81944(3) 0.98839(4) 0.302583(18) 0.0296(2) Uani 1 1 d . . .
N111 N 0.6360(4) 0.6006(5) 0.2375(2) 0.036(2) Uani 1 1 d . . .
C112 C 0.6849(5) 0.6191(5) 0.2215(3) 0.036(3) Uani 1 1 d . . .
C113 C 0.6792(6) 0.6385(6) 0.1905(3) 0.046(3) Uani 1 1 d . . .
H113 H 0.7140 0.6499 0.1795 0.055 Uiso 1 1 calc R . .
C114 C 0.6217(7) 0.6409(7) 0.1761(3) 0.056(4) Uani 1 1 d . . .
H114 H 0.6165 0.6531 0.1547 0.067 Uiso 1 1 calc R . .
C115 C 0.5716(6) 0.6253(7) 0.1932(4) 0.061(4) Uani 1 1 d . . .
H115 H 0.5317 0.6287 0.1839 0.073 Uiso 1 1 calc R . .
C116 C 0.5806(6) 0.6046(6) 0.2240(3) 0.049(3) Uani 1 1 d . . .
H116 H 0.5465 0.5931 0.2356 0.059 Uiso 1 1 calc R . .
N121 N 0.8078(4) 0.6058(4) 0.2772(2) 0.030(2) Uani 1 1 d . . .
N122 N 0.7479(4) 0.6032(4) 0.2689(2) 0.0261(19) Uani 1 1 d . . .
C123 C 0.7444(5) 0.6169(5) 0.2386(2) 0.030(2) Uani 1 1 d . . .
C124 C 0.8011(5) 0.6314(6) 0.2282(3) 0.039(3) Uani 1 1 d . . .
H124 H 0.8105 0.6440 0.2077 0.047 Uiso 1 1 calc R . .
C125 C 0.8414(5) 0.6240(5) 0.2532(3) 0.035(3) Uani 1 1 d . . .
H125 H 0.8842 0.6304 0.2536 0.041 Uiso 1 1 calc R . .
C126 C 0.8302(5) 0.5932(6) 0.3095(2) 0.034(3) Uani 1 1 d . . .
H12A H 0.7953 0.5929 0.3231 0.041 Uiso 1 1 calc R . .
H12B H 0.8573 0.6312 0.3163 0.041 Uiso 1 1 calc R . .
N131 N 1.0903(4) 0.6150(5) 0.4340(2) 0.033(2) Uani 1 1 d . . .
C132 C 1.0563(6) 0.5703(6) 0.4479(3) 0.042(3) Uani 1 1 d . . .
C133 C 1.0743(6) 0.5410(8) 0.4760(3) 0.055(4) Uani 1 1 d . . .
H133 H 1.0482 0.5102 0.4859 0.066 Uiso 1 1 calc R . .
C134 C 1.1298(7) 0.5564(9) 0.4894(3) 0.068(4) Uani 1 1 d . . .
H134 H 1.1438 0.5351 0.5082 0.082 Uiso 1 1 calc R . .
C135 C 1.1652(6) 0.6033(8) 0.4752(3) 0.057(4) Uani 1 1 d . . .
H135 H 1.2033 0.6166 0.4845 0.068 Uiso 1 1 calc R . .
C136 C 1.1453(5) 0.6301(7) 0.4480(3) 0.045(3) Uani 1 1 d . . .
H136 H 1.1709 0.6613 0.4379 0.054 Uiso 1 1 calc R . .
N141 N 0.9264(4) 0.5566(4) 0.3968(2) 0.031(2) Uani 1 1 d . . .
N142 N 0.9802(4) 0.5848(4) 0.4056(2) 0.028(2) Uani 1 1 d . . .
C143 C 0.9968(5) 0.5534(5) 0.4323(2) 0.034(3) Uani 1 1 d . . .
C144 C 0.9541(6) 0.5053(6) 0.4400(3) 0.048(3) Uani 1 1 d . . .
H144 H 0.9553 0.4765 0.4578 0.058 Uiso 1 1 calc R . .
C145 C 0.9108(5) 0.5077(6) 0.4171(3) 0.037(3) Uani 1 1 d . . .
H145 H 0.8754 0.4800 0.4154 0.045 Uiso 1 1 calc R . .
C146 C 0.8959(5) 0.5739(6) 0.3668(2) 0.035(3) Uani 1 1 d . . .
H14A H 0.9150 0.6155 0.3586 0.042 Uiso 1 1 calc R . .
H14B H 0.8529 0.5848 0.3702 0.042 Uiso 1 1 calc R . .
C151 C 0.8617(5) 0.4754(5) 0.2925(2) 0.029(2) Uani 1 1 d . . .
H151 H 0.8385 0.4810 0.2735 0.035 Uiso 1 1 calc R . .
C152 C 0.8639(4) 0.5277(5) 0.3135(3) 0.029(2) Uani 1 1 d . . .
C153 C 0.8981(5) 0.5179(6) 0.3425(2) 0.033(2) Uani 1 1 d . . .
C154 C 0.9296(5) 0.4586(5) 0.3482(3) 0.031(2) Uani 1 1 d . . .
H154 H 0.9529 0.4536 0.3672 0.038 Uiso 1 1 calc R . .
C155 C 0.9282(5) 0.4043(5) 0.3264(2) 0.031(2) Uani 1 1 d . . .
C156 C 0.8929(4) 0.4128(5) 0.2981(3) 0.030(2) Uani 1 1 d . . .
C161 C 0.9580(5) 0.3419(6) 0.3322(3) 0.040(3) Uani 1 1 d . . .
H161 H 0.9824 0.3363 0.3509 0.048 Uiso 1 1 calc R . .
C162 C 0.9525(6) 0.2891(6) 0.3115(3) 0.045(3) Uani 1 1 d . . .
H162 H 0.9725 0.2469 0.3158 0.054 Uiso 1 1 calc R . .
C163 C 0.9169(6) 0.2980(6) 0.2836(3) 0.046(3) Uani 1 1 d . . .
H163 H 0.9132 0.2613 0.2693 0.055 Uiso 1 1 calc R . .
C164 C 0.8882(4) 0.3568(6) 0.2769(3) 0.034(3) Uani 1 1 d . . .
H164 H 0.8646 0.3613 0.2579 0.041 Uiso 1 1 calc R . .
N211 N 0.6783(4) 0.4532(5) 0.2761(2) 0.034(2) Uani 1 1 d . . .
C212 C 0.7099(5) 0.4186(5) 0.2988(2) 0.028(2) Uani 1 1 d . . .
C213 C 0.7343(6) 0.3549(6) 0.2929(3) 0.046(3) Uani 1 1 d . . .
H213 H 0.7583 0.3317 0.3086 0.055 Uiso 1 1 calc R . .
C214 C 0.7232(7) 0.3257(6) 0.2641(3) 0.051(3) Uani 1 1 d . . .
H214 H 0.7384 0.2815 0.2598 0.062 Uiso 1 1 calc R . .
C215 C 0.6901(7) 0.3609(7) 0.2417(3) 0.053(3) Uani 1 1 d . . .
H215 H 0.6831 0.3422 0.2214 0.063 Uiso 1 1 calc R . .
C216 C 0.6673(6) 0.4234(6) 0.2489(3) 0.043(3) Uani 1 1 d . . .
H216 H 0.6423 0.4465 0.2336 0.051 Uiso 1 1 calc R . .
N221 N 0.7099(4) 0.5314(4) 0.3634(2) 0.0274(19) Uani 1 1 d . . .
N222 N 0.6977(4) 0.5169(4) 0.3329(2) 0.0289(19) Uani 1 1 d . . .
C223 C 0.7180(5) 0.4520(5) 0.3288(3) 0.031(2) Uani 1 1 d . . .
C224 C 0.7420(5) 0.4261(6) 0.3573(3) 0.037(3) Uani 1 1 d . . .
H224 H 0.7588 0.3822 0.3612 0.044 Uiso 1 1 calc R . .
C225 C 0.7358(5) 0.4781(6) 0.3782(3) 0.035(3) Uani 1 1 d . . .
H225 H 0.7478 0.4765 0.3997 0.042 Uiso 1 1 calc R . .
C226 C 0.6903(5) 0.5957(5) 0.3759(3) 0.031(2) Uani 1 1 d . . .
H22A H 0.6902 0.6303 0.3591 0.037 Uiso 1 1 calc R . .
H22B H 0.7207 0.6104 0.3923 0.037 Uiso 1 1 calc R . .
N231 N 0.6341(5) 0.8783(6) 0.4871(2) 0.047(3) Uani 1 1 d . . .
C232 C 0.6020(6) 0.9057(6) 0.4630(3) 0.043(3) Uani 1 1 d . . .
C233 C 0.5753(6) 0.9713(7) 0.4641(4) 0.062(4) Uani 1 1 d . . .
H233 H 0.5526 0.9903 0.4468 0.075 Uiso 1 1 calc R . .
C234 C 0.5850(8) 1.0075(8) 0.4934(5) 0.087(6) Uani 1 1 d . . .
H234 H 0.5689 1.0521 0.4956 0.104 Uiso 1 1 calc R . .
C235 C 0.6172(9) 0.9778(11) 0.5178(4) 0.086(6) Uani 1 1 d . . .
H235 H 0.6230 1.0010 0.5371 0.103 Uiso 1 1 calc R . .
C236 C 0.6412(7) 0.9127(7) 0.5138(3) 0.060(4) Uani 1 1 d . . .
H236 H 0.6635 0.8920 0.5308 0.071 Uiso 1 1 calc R . .
N241 N 0.6128(4) 0.7859(4) 0.4027(2) 0.032(2) Uani 1 1 d . . .
N242 N 0.6304(4) 0.8111(5) 0.4313(2) 0.035(2) Uani 1 1 d . . .
C243 C 0.5955(5) 0.8676(6) 0.4339(3) 0.040(3) Uani 1 1 d . . .
C244 C 0.5581(6) 0.8759(6) 0.4080(3) 0.044(3) Uani 1 1 d . . .
H244 H 0.5296 0.9117 0.4042 0.052 Uiso 1 1 calc R . .
C245 C 0.5694(6) 0.8234(6) 0.3888(3) 0.045(3) Uani 1 1 d . . .
H245 H 0.5499 0.8150 0.3690 0.054 Uiso 1 1 calc R . .
C246 C 0.6384(5) 0.7221(5) 0.3918(3) 0.032(2) Uani 1 1 d . . .
H24A H 0.6795 0.7167 0.4018 0.039 Uiso 1 1 calc R . .
H24B H 0.6432 0.7262 0.3691 0.039 Uiso 1 1 calc R . .
C251 C 0.5971(5) 0.5365(5) 0.3942(3) 0.033(2) Uani 1 1 d . . .
H251 H 0.6138 0.4941 0.3881 0.040 Uiso 1 1 calc R . .
C252 C 0.6294(5) 0.5954(5) 0.3893(2) 0.028(2) Uani 1 1 d . . .
C253 C 0.6036(5) 0.6589(6) 0.3974(2) 0.031(2) Uani 1 1 d . . .
C254 C 0.5480(5) 0.6613(6) 0.4108(2) 0.032(2) Uani 1 1 d . . .
H254 H 0.5320 0.7040 0.4169 0.039 Uiso 1 1 calc R . .
C255 C 0.5141(5) 0.6003(6) 0.4155(2) 0.033(3) Uani 1 1 d . . .
C256 C 0.5403(4) 0.5366(5) 0.4080(3) 0.032(2) Uani 1 1 d . . .
C261 C 0.4569(5) 0.6006(7) 0.4284(3) 0.048(3) Uani 1 1 d . . .
H261 H 0.4395 0.6429 0.4341 0.057 Uiso 1 1 calc R . .
C262 C 0.4255(5) 0.5410(7) 0.4331(3) 0.046(3) Uani 1 1 d . . .
H262 H 0.3868 0.5422 0.4418 0.056 Uiso 1 1 calc R . .
C263 C 0.4512(6) 0.4779(7) 0.4246(3) 0.055(4) Uani 1 1 d . . .
H263 H 0.4293 0.4367 0.4271 0.066 Uiso 1 1 calc R . .
C264 C 0.5062(5) 0.4767(6) 0.4133(3) 0.043(3) Uani 1 1 d . . .
H264 H 0.5234 0.4337 0.4085 0.052 Uiso 1 1 calc R . .
N311 N 0.5587(4) 0.5451(4) 0.3074(2) 0.035(2) Uani 1 1 d . . .
C312 C 0.5254(4) 0.5978(6) 0.3181(3) 0.031(2) Uani 1 1 d . . .
C313 C 0.4744(5) 0.5881(6) 0.3351(3) 0.036(3) Uani 1 1 d . . .
H313 H 0.4525 0.6259 0.3426 0.044 Uiso 1 1 calc R . .
C314 C 0.4560(6) 0.5216(6) 0.3409(3) 0.048(3) Uani 1 1 d . . .
H314 H 0.4213 0.5136 0.3526 0.058 Uiso 1 1 calc R . .
C315 C 0.4878(5) 0.4680(7) 0.3298(3) 0.051(3) Uani 1 1 d . . .
H315 H 0.4753 0.4224 0.3332 0.061 Uiso 1 1 calc R . .
C316 C 0.5391(6) 0.4820(6) 0.3132(3) 0.049(3) Uani 1 1 d . . .
H316 H 0.5615 0.4446 0.3057 0.059 Uiso 1 1 calc R . .
N321 N 0.6080(4) 0.6728(4) 0.3043(2) 0.0283(19) Uani 1 1 d . . .
N322 N 0.6149(4) 0.7411(4) 0.2995(2) 0.032(2) Uani 1 1 d . . .
C323 C 0.5644(6) 0.7745(6) 0.3051(3) 0.051(3) Uani 1 1 d . . .
H323 H 0.5592 0.8226 0.3041 0.062 Uiso 1 1 calc R . .
C324 C 0.5218(5) 0.7289(6) 0.3126(3) 0.044(3) Uani 1 1 d . . .
H324 H 0.4809 0.7378 0.3171 0.053 Uiso 1 1 calc R . .
C325 C 0.5505(4) 0.6668(5) 0.3121(3) 0.030(2) Uani 1 1 d . . .
C326 C 0.6737(4) 0.7684(6) 0.2911(3) 0.033(2) Uani 1 1 d . . .
H32A H 0.7055 0.7346 0.2973 0.039 Uiso 1 1 calc R . .
H32B H 0.6821 0.8102 0.3035 0.039 Uiso 1 1 calc R . .
N331 N 0.9178(4) 1.0178(4) 0.2892(2) 0.031(2) Uani 1 1 d . . .
C332 C 0.9515(4) 0.9695(5) 0.2753(2) 0.024(2) Uani 1 1 d . . .
C333 C 1.0121(5) 0.9773(6) 0.2713(2) 0.033(3) Uani 1 1 d . . .
H333 H 1.0343 0.9436 0.2608 0.040 Uiso 1 1 calc R . .
C334 C 1.0406(5) 1.0358(6) 0.2830(3) 0.041(3) Uani 1 1 d . . .
H334 H 1.0830 1.0418 0.2812 0.049 Uiso 1 1 calc R . .
C335 C 1.0070(5) 1.0854(6) 0.2974(3) 0.041(3) Uani 1 1 d . . .
H335 H 1.0255 1.1260 0.3054 0.049 Uiso 1 1 calc R . .
C336 C 0.9464(6) 1.0735(6) 0.2995(3) 0.039(3) Uani 1 1 d . . .
H336 H 0.9229 1.1077 0.3089 0.046 Uiso 1 1 calc R . .
N341 N 0.8472(4) 0.8334(4) 0.26458(19) 0.0257(18) Uani 1 1 d . . .
N342 N 0.8656(4) 0.8933(4) 0.27846(19) 0.0233(18) Uani 1 1 d . . .
C343 C 0.9184(4) 0.9061(5) 0.2662(2) 0.024(2) Uani 1 1 d . . .
C344 C 0.9346(4) 0.8559(5) 0.2454(2) 0.027(2) Uani 1 1 d . . .
H344 H 0.9704 0.8534 0.2340 0.032 Uiso 1 1 calc R . .
C345 C 0.8871(4) 0.8107(5) 0.2449(2) 0.028(2) Uani 1 1 d . . .
H345 H 0.8833 0.7703 0.2328 0.034 Uiso 1 1 calc R . .
C346 C 0.7886(5) 0.8022(5) 0.2733(2) 0.029(2) Uani 1 1 d . . .
H34A H 0.7961 0.7540 0.2792 0.035 Uiso 1 1 calc R . .
H34B H 0.7744 0.8262 0.2918 0.035 Uiso 1 1 calc R . .
C351 C 0.6321(5) 0.7868(6) 0.2362(3) 0.038(3) Uani 1 1 d . . .
H351 H 0.5926 0.7761 0.2426 0.045 Uiso 1 1 calc R . .
C352 C 0.6796(5) 0.7853(5) 0.2576(3) 0.029(2) Uani 1 1 d . . .
C353 C 0.7393(4) 0.8044(5) 0.2482(2) 0.025(2) Uani 1 1 d . . .
C354 C 0.7479(4) 0.8227(6) 0.2183(2) 0.030(2) Uani 1 1 d . . .
H354 H 0.7873 0.8362 0.2127 0.036 Uiso 1 1 calc R . .
C355 C 0.6995(5) 0.8223(6) 0.1951(3) 0.041(3) Uani 1 1 d . . .
C356 C 0.6398(5) 0.8040(6) 0.2046(3) 0.036(3) Uani 1 1 d . . .
C361 C 0.7078(6) 0.8407(7) 0.1642(3) 0.050(3) Uani 1 1 d . . .
H361 H 0.7470 0.8531 0.1579 0.061 Uiso 1 1 calc R . .
C362 C 0.6598(6) 0.8407(8) 0.1433(3) 0.064(4) Uani 1 1 d . . .
H362 H 0.6661 0.8534 0.1224 0.077 Uiso 1 1 calc R . .
C363 C 0.6008(6) 0.8224(8) 0.1515(3) 0.061(4) Uani 1 1 d . . .
H363 H 0.5679 0.8223 0.1364 0.073 Uiso 1 1 calc R . .
C364 C 0.5920(5) 0.8049(6) 0.1818(3) 0.042(3) Uani 1 1 d . . .
H364 H 0.5523 0.7930 0.1876 0.051 Uiso 1 1 calc R . .
N411 N 1.1322(4) 0.7361(4) 0.37960(19) 0.0279(19) Uani 1 1 d . . .
C412 C 1.1285(5) 0.7971(5) 0.3946(2) 0.028(2) Uani 1 1 d . . .
C413 C 1.1744(5) 0.8459(6) 0.3932(3) 0.039(3) Uani 1 1 d . . .
H413 H 1.1719 0.8884 0.4037 0.046 Uiso 1 1 calc R . .
C414 C 1.2236(5) 0.8302(7) 0.3760(3) 0.047(3) Uani 1 1 d . . .
H414 H 1.2559 0.8621 0.3753 0.056 Uiso 1 1 calc R . .
C415 C 1.2275(5) 0.7693(7) 0.3599(3) 0.048(3) Uani 1 1 d . . .
H415 H 1.2609 0.7594 0.3475 0.058 Uiso 1 1 calc R . .
C416 C 1.1808(5) 0.7244(7) 0.3628(3) 0.043(3) Uani 1 1 d . . .
H416 H 1.1828 0.6820 0.3522 0.051 Uiso 1 1 calc R . .
N421 N 0.9863(4) 0.7856(4) 0.42910(19) 0.0280(19) Uani 1 1 d . . .
N422 N 1.0282(4) 0.7618(4) 0.41000(18) 0.0231(18) Uani 1 1 d . . .
C423 C 1.0743(5) 0.8079(5) 0.4116(2) 0.027(2) Uani 1 1 d . . .
C424 C 1.0597(5) 0.8604(5) 0.4322(3) 0.034(3) Uani 1 1 d . . .
H424 H 1.0837 0.8992 0.4377 0.041 Uiso 1 1 calc R . .
C425 C 1.0048(5) 0.8446(5) 0.4424(3) 0.034(2) Uani 1 1 d . . .
H425 H 0.9828 0.8707 0.4567 0.040 Uiso 1 1 calc R . .
C426 C 0.9294(5) 0.7481(6) 0.4329(2) 0.031(2) Uani 1 1 d . . .
H42A H 0.9245 0.7130 0.4164 0.037 Uiso 1 1 calc R . .
H42B H 0.8947 0.7801 0.4305 0.037 Uiso 1 1 calc R . .
N431 N 0.6133(4) 0.6978(5) 0.4910(2) 0.040(2) Uani 1 1 d . . .
C432 C 0.6233(5) 0.6335(6) 0.4835(3) 0.034(3) Uani 1 1 d . . .
C433 C 0.5819(5) 0.5815(6) 0.4897(3) 0.036(3) Uani 1 1 d . . .
H433 H 0.5907 0.5352 0.4851 0.043 Uiso 1 1 calc R . .
C434 C 0.5275(5) 0.5998(6) 0.5028(3) 0.041(3) Uani 1 1 d . . .
H434 H 0.4978 0.5660 0.5064 0.050 Uiso 1 1 calc R . .
C435 C 0.5172(6) 0.6655(7) 0.5102(3) 0.053(3) Uani 1 1 d . . .
H435 H 0.4810 0.6783 0.5198 0.063 Uiso 1 1 calc R . .
C436 C 0.5614(7) 0.7150(7) 0.5035(3) 0.060(4) Uani 1 1 d . . .
H436 H 0.5539 0.7616 0.5081 0.072 Uiso 1 1 calc R . .
N441 N 0.7698(4) 0.6372(4) 0.4541(2) 0.029(2) Uani 1 1 d . . .
N442 N 0.7196(4) 0.6675(4) 0.4638(2) 0.030(2) Uani 1 1 d . . .
C443 C 0.6819(5) 0.6166(5) 0.4702(2) 0.033(3) Uani 1 1 d . . .
C444 C 0.7074(5) 0.5554(6) 0.4647(2) 0.035(3) Uani 1 1 d . . .
H444 H 0.6897 0.5118 0.4674 0.043 Uiso 1 1 calc R . .
C445 C 0.7640(5) 0.5689(6) 0.4543(3) 0.039(3) Uani 1 1 d . . .
H445 H 0.7934 0.5365 0.4485 0.046 Uiso 1 1 calc R . .
C446 C 0.8233(4) 0.6773(6) 0.4462(2) 0.030(2) Uani 1 1 d . . .
H44A H 0.8101 0.7246 0.4414 0.035 Uiso 1 1 calc R . .
H44B H 0.8398 0.6580 0.4272 0.035 Uiso 1 1 calc R . .
C451 C 0.9751(5) 0.7148(6) 0.4863(2) 0.037(3) Uani 1 1 d . . .
H451 H 1.0120 0.7362 0.4813 0.044 Uiso 1 1 calc R . .
C452 C 0.9283(5) 0.7135(5) 0.4648(2) 0.028(2) Uani 1 1 d . . .
C453 C 0.8738(4) 0.6796(5) 0.4716(2) 0.027(2) Uani 1 1 d . . .
C454 C 0.8684(5) 0.6476(6) 0.5002(3) 0.033(3) Uani 1 1 d . . .
H454 H 0.8327 0.6228 0.5044 0.040 Uiso 1 1 calc R . .
C455 C 0.9167(5) 0.6523(6) 0.5232(3) 0.033(2) Uani 1 1 d . . .
C456 C 0.9706(5) 0.6853(6) 0.5161(3) 0.035(3) Uani 1 1 d . . .
C461 C 0.9114(6) 0.6250(7) 0.5536(3) 0.051(3) Uani 1 1 d . . .
H461 H 0.8758 0.6010 0.5587 0.061 Uiso 1 1 calc R . .
C462 C 0.9579(6) 0.6336(7) 0.5752(3) 0.053(4) Uani 1 1 d . . .
H462 H 0.9530 0.6182 0.5959 0.064 Uiso 1 1 calc R . .
C463 C 1.0114(6) 0.6635(8) 0.5683(3) 0.059(4) Uani 1 1 d . . .
H463 H 1.0431 0.6671 0.5840 0.071 Uiso 1 1 calc R . .
C464 C 1.0203(6) 0.6887(7) 0.5389(3) 0.051(3) Uani 1 1 d . . .
H464 H 1.0582 0.7077 0.5339 0.061 Uiso 1 1 calc R . .
N511 N 1.0911(4) 0.5624(4) 0.35962(19) 0.0257(19) Uani 1 1 d . . .
C512 C 1.0688(5) 0.5551(5) 0.3304(2) 0.028(2) Uani 1 1 d . . .
C513 C 1.0730(5) 0.4949(5) 0.3146(3) 0.033(2) Uani 1 1 d . . .
H513 H 1.0556 0.4905 0.2940 0.040 Uiso 1 1 calc R . .
C514 C 1.1041(6) 0.4389(6) 0.3294(3) 0.041(3) Uani 1 1 d . . .
H514 H 1.1080 0.3963 0.3191 0.049 Uiso 1 1 calc R . .
C515 C 1.1281(5) 0.4487(5) 0.3589(3) 0.034(3) Uani 1 1 d . . .
H515 H 1.1499 0.4131 0.3694 0.041 Uiso 1 1 calc R . .
C516 C 1.1204(5) 0.5098(5) 0.3730(2) 0.035(3) Uani 1 1 d . . .
H516 H 1.1369 0.5153 0.3936 0.042 Uiso 1 1 calc R . .
N521 N 0.9954(4) 0.7132(4) 0.31389(19) 0.0275(19) Uani 1 1 d . . .
N522 N 1.0186(4) 0.6657(4) 0.33369(18) 0.0233(18) Uani 1 1 d . . .
C523 C 1.0377(5) 0.6142(5) 0.3154(2) 0.025(2) Uani 1 1 d . . .
C524 C 1.0261(5) 0.6303(5) 0.2847(2) 0.034(3) Uani 1 1 d . . .
H524 H 1.0350 0.6032 0.2672 0.041 Uiso 1 1 calc R . .
C525 C 0.9994(5) 0.6919(5) 0.2842(2) 0.031(2) Uani 1 1 d . . .
H525 H 0.9857 0.7162 0.2661 0.038 Uiso 1 1 calc R . .
C526 C 0.9697(4) 0.7752(5) 0.3257(3) 0.028(2) Uani 1 1 d . . .
H52A H 0.9525 0.7651 0.3460 0.033 Uiso 1 1 calc R . .
H52B H 0.9359 0.7899 0.3113 0.033 Uiso 1 1 calc R . .
N531 N 0.7930(4) 1.0878(4) 0.3271(2) 0.032(2) Uani 1 1 d . . .
C532 C 0.8121(4) 1.0946(5) 0.3578(2) 0.027(2) Uani 1 1 d . . .
C533 C 0.7930(5) 1.1496(6) 0.3752(3) 0.040(3) Uani 1 1 d . . .
H533 H 0.8076 1.1557 0.3962 0.048 Uiso 1 1 calc R . .
C534 C 0.7508(6) 1.1969(6) 0.3609(3) 0.046(3) Uani 1 1 d . . .
H534 H 0.7358 1.2343 0.3723 0.055 Uiso 1 1 calc R . .
C535 C 0.7331(5) 1.1871(5) 0.3313(3) 0.038(3) Uani 1 1 d . . .
H535 H 0.7045 1.2174 0.3216 0.045 Uiso 1 1 calc R . .
C536 C 0.7558(5) 1.1331(6) 0.3144(3) 0.039(3) Uani 1 1 d . . .
H536 H 0.7440 1.1291 0.2929 0.047 Uiso 1 1 calc R . .
N541 N 0.9063(4) 0.9516(4) 0.3713(2) 0.0282(19) Uani 1 1 d . . .
N542 N 0.8661(4) 0.9873(4) 0.3538(2) 0.0276(19) Uani 1 1 d . . .
C543 C 0.8542(5) 1.0432(5) 0.3709(2) 0.029(2) Uani 1 1 d . . .
C544 C 0.8879(5) 1.0428(6) 0.3990(3) 0.037(3) Uani 1 1 d . . .
H544 H 0.8882 1.0761 0.4151 0.045 Uiso 1 1 calc R . .
C545 C 0.9197(5) 0.9853(6) 0.3982(3) 0.039(3) Uani 1 1 d . . .
H545 H 0.9478 0.9700 0.4143 0.047 Uiso 1 1 calc R . .
C546 C 0.9312(5) 0.8885(5) 0.3605(2) 0.031(2) Uani 1 1 d . . .
H54A H 0.9029 0.8697 0.3441 0.037 Uiso 1 1 calc R . .
H54B H 0.9329 0.8556 0.3780 0.037 Uiso 1 1 calc R . .
C551 C 1.0695(5) 0.8338(5) 0.3181(2) 0.028(2) Uani 1 1 d . . .
H551 H 1.0820 0.7954 0.3066 0.033 Uiso 1 1 calc R . .
C552 C 1.0135(5) 0.8331(5) 0.3300(2) 0.026(2) Uani 1 1 d . . .
C553 C 0.9943(5) 0.8925(5) 0.3475(2) 0.028(2) Uani 1 1 d . . .
C554 C 1.0324(5) 0.9451(5) 0.3528(3) 0.032(2) Uani 1 1 d . . .
H554 H 1.0196 0.9823 0.3650 0.039 Uiso 1 1 calc R . .
C555 C 1.0914(5) 0.9471(5) 0.3406(2) 0.032(2) Uani 1 1 d . . .
C556 C 1.1104(5) 0.8904(5) 0.3223(2) 0.033(2) Uani 1 1 d . . .
C561 C 1.1312(6) 1.0018(6) 0.3462(3) 0.041(3) Uani 1 1 d . . .
H561 H 1.1199 1.0386 0.3590 0.050 Uiso 1 1 calc R . .
C562 C 1.1864(5) 1.0021(6) 0.3331(3) 0.043(3) Uani 1 1 d . . .
H562 H 1.2131 1.0395 0.3371 0.051 Uiso 1 1 calc R . .
C563 C 1.2046(6) 0.9489(6) 0.3142(3) 0.046(3) Uani 1 1 d . . .
H563 H 1.2424 0.9512 0.3046 0.055 Uiso 1 1 calc R . .
C564 C 1.1671(5) 0.8930(6) 0.3095(3) 0.036(3) Uani 1 1 d . . .
H564 H 1.1803 0.8558 0.2973 0.044 Uiso 1 1 calc R . .
N611 N 0.7421(5) 0.7698(5) 0.5256(2) 0.047(3) Uani 1 1 d . . .
C612 C 0.7971(6) 0.8015(6) 0.5271(3) 0.046(3) Uani 1 1 d . . .
C613 C 0.8363(7) 0.7958(7) 0.5533(3) 0.059(4) Uani 1 1 d . . .
H613 H 0.8734 0.8205 0.5546 0.071 Uiso 1 1 calc R . .
C614 C 0.8210(8) 0.7548(9) 0.5770(3) 0.078(5) Uani 1 1 d . . .
H614 H 0.8478 0.7495 0.5948 0.093 Uiso 1 1 calc R . .
C615 C 0.7655(9) 0.7205(9) 0.5751(4) 0.081(5) Uani 1 1 d . . .
H615 H 0.7538 0.6918 0.5916 0.097 Uiso 1 1 calc R . .
C616 C 0.7277(8) 0.7290(9) 0.5488(3) 0.079(5) Uani 1 1 d . . .
H616 H 0.6903 0.7049 0.5473 0.095 Uiso 1 1 calc R . .
N621 N 0.8013(4) 0.8862(4) 0.4546(2) 0.031(2) Uani 1 1 d . . .
N622 N 0.7751(4) 0.8419(5) 0.4744(2) 0.037(2) Uani 1 1 d . . .
C623 C 0.8122(5) 0.8426(6) 0.5002(3) 0.037(3) Uani 1 1 d . . .
C624 C 0.8590(6) 0.8894(6) 0.4968(3) 0.042(3) Uani 1 1 d . . .
H624 H 0.8902 0.9014 0.5119 0.050 Uiso 1 1 calc R . .
C625 C 0.8509(6) 0.9137(6) 0.4682(3) 0.046(3) Uani 1 1 d . . .
H625 H 0.8766 0.9459 0.4588 0.055 Uiso 1 1 calc R . .
C626 C 0.7735(5) 0.8985(5) 0.4245(3) 0.037(3) Uani 1 1 d . . .
H62A H 0.7468 0.8593 0.4189 0.044 Uiso 1 1 calc R . .
H62B H 0.8058 0.8999 0.4093 0.044 Uiso 1 1 calc R . .
N631 N 0.7622(4) 0.9940(4) 0.2566(2) 0.0284(19) Uani 1 1 d . . .
C632 C 0.7019(5) 0.9800(5) 0.2575(2) 0.033(2) Uani 1 1 d . . .
C633 C 0.6647(6) 0.9796(7) 0.2308(3) 0.047(3) Uani 1 1 d . . .
H633 H 0.6225 0.9709 0.2318 0.057 Uiso 1 1 calc R . .
C634 C 0.6896(5) 0.9919(7) 0.2023(3) 0.044(3) Uani 1 1 d . . .
H634 H 0.6646 0.9916 0.1837 0.053 Uiso 1 1 calc R . .
C635 C 0.7517(6) 1.0047(6) 0.2013(3) 0.045(3) Uani 1 1 d . . .
H635 H 0.7703 1.0126 0.1821 0.054 Uiso 1 1 calc R . .
C636 C 0.7846(5) 1.0054(6) 0.2291(3) 0.037(3) Uani 1 1 d . . .
H636 H 0.8268 1.0149 0.2286 0.045 Uiso 1 1 calc R . .
N641 N 0.6842(4) 0.9406(5) 0.3365(2) 0.038(2) Uani 1 1 d . . .
N642 N 0.7176(4) 0.9517(4) 0.31220(19) 0.0282(19) Uani 1 1 d . . .
C643 C 0.6790(4) 0.9649(5) 0.2883(3) 0.029(2) Uani 1 1 d . . .
C644 C 0.6194(6) 0.9587(6) 0.2971(3) 0.042(3) Uani 1 1 d . . .
H644 H 0.5835 0.9633 0.2841 0.051 Uiso 1 1 calc R . .
C645 C 0.6233(5) 0.9446(6) 0.3280(3) 0.043(3) Uani 1 1 d . . .
H645 H 0.5904 0.9387 0.3412 0.052 Uiso 1 1 calc R . .
C646 C 0.7108(6) 0.9226(6) 0.3668(2) 0.036(3) Uani 1 1 d . . .
H64A H 0.7541 0.9115 0.3646 0.044 Uiso 1 1 calc R . .
H64B H 0.6905 0.8809 0.3741 0.044 Uiso 1 1 calc R . .
C651 C 0.7330(5) 1.0092(5) 0.4447(3) 0.038(3) Uani 1 1 d . . .
H651 H 0.7536 1.0001 0.4642 0.046 Uiso 1 1 calc R . .
C652 C 0.7364(5) 0.9633(5) 0.4210(3) 0.033(3) Uani 1 1 d . . .
C653 C 0.7064(5) 0.9776(5) 0.3915(3) 0.034(3) Uani 1 1 d . . .
C654 C 0.6753(5) 1.0358(6) 0.3872(3) 0.040(3) Uani 1 1 d . . .
H654 H 0.6567 1.0451 0.3673 0.048 Uiso 1 1 calc R . .
C655 C 0.6692(6) 1.0841(6) 0.4114(3) 0.042(3) Uani 1 1 d . . .
C656 C 0.6990(5) 1.0705(6) 0.4406(3) 0.043(3) Uani 1 1 d . . .
C661 C 0.6355(6) 1.1458(6) 0.4070(4) 0.053(3) Uani 1 1 d . . .
H661 H 0.6151 1.1556 0.3876 0.063 Uiso 1 1 calc R . .
C662 C 0.6332(8) 1.1900(7) 0.4309(4) 0.072(5) Uani 1 1 d . . .
H662 H 0.6114 1.2314 0.4278 0.086 Uiso 1 1 calc R . .
C663 C 0.6615(7) 1.1773(7) 0.4602(4) 0.063(4) Uani 1 1 d . . .
H663 H 0.6579 1.2093 0.4766 0.075 Uiso 1 1 calc R . .
C664 C 0.6934(8) 1.1204(6) 0.4650(4) 0.069(5) Uani 1 1 d . . .
H664 H 0.7129 1.1124 0.4849 0.083 Uiso 1 1 calc R . .
B11 B 0.1961(7) 0.2475(7) 0.6390(4) 0.0456(9) Uani 1 1 d U . .
F12 F 0.2220(3) 0.2372(3) 0.61085(16) 0.0458(11) Uani 1 1 d U . .
F13 F 0.2327(3) 0.2908(3) 0.65762(16) 0.0460(11) Uani 1 1 d U . .
F14 F 0.1384(3) 0.2746(3) 0.63440(16) 0.0468(11) Uani 1 1 d U . .
F15 F 0.1915(3) 0.1843(3) 0.65426(16) 0.0455(11) Uani 1 1 d U . .
B21 B 0.1206(2) 0.2761(3) 0.83703(16) 0.0647(15) Uiso 1 1 d DU . .
F22 F 0.0953(3) 0.2897(3) 0.80742(17) 0.0609(15) Uiso 1 1 d DU A .
F23X F 0.0742(4) 0.2704(7) 0.85764(17) 0.0675(18) Uiso 0.591(14) 1 d PDU A 1
F24X F 0.1596(5) 0.3290(5) 0.8461(2) 0.0646(18) Uiso 0.591(14) 1 d PDU A 1
F25X F 0.1528(6) 0.2150(5) 0.8362(2) 0.0655(18) Uiso 0.591(14) 1 d PDU A 1
F23Y F 0.0838(6) 0.3044(9) 0.85899(17) 0.0669(18) Uiso 0.409(14) 1 d PDU A 2
F24Y F 0.1783(5) 0.3051(9) 0.8399(2) 0.0645(18) Uiso 0.409(14) 1 d PDU A 2
F25Y F 0.1246(8) 0.2058(4) 0.8412(2) 0.0659(18) Uiso 0.409(14) 1 d PDU A 2
B31 B 0.1939(9) 0.6506(10) 0.5692(5) 0.0697(12) Uani 1 1 d U . .
F32 F 0.2064(4) 0.5853(4) 0.5577(2) 0.0699(13) Uani 1 1 d U . .
F33 F 0.1562(4) 0.6417(4) 0.5939(2) 0.0708(13) Uani 1 1 d U . .
F34 F 0.2478(4) 0.6784(4) 0.5811(2) 0.0684(13) Uani 1 1 d U . .
F35 F 0.1683(4) 0.6900(4) 0.5461(2) 0.0708(13) Uani 1 1 d U . .
B41 B 0.2642(3) 0.4567(4) 0.44030(13) 0.0822(18) Uiso 1 1 d DU . .
F42 F 0.2778(4) 0.5250(5) 0.44590(19) 0.0839(19) Uiso 1 1 d DU B .
F43X F 0.3166(4) 0.4171(5) 0.4405(6) 0.082(2) Uiso 0.46(3) 1 d PDU B 1
F44X F 0.2276(10) 0.4303(6) 0.4627(4) 0.082(2) Uiso 0.46(3) 1 d PDU B 1
F45X F 0.2338(10) 0.4477(5) 0.4115(3) 0.083(2) Uiso 0.46(3) 1 d PDU B 1
F43Y F 0.3123(5) 0.4228(5) 0.4274(5) 0.081(2) Uiso 0.54(3) 1 d PDU B 2
F44Y F 0.2139(7) 0.4496(5) 0.4197(4) 0.083(2) Uiso 0.54(3) 1 d PDU B 2
F45Y F 0.2513(10) 0.4227(5) 0.4675(2) 0.082(2) Uiso 0.54(3) 1 d PDU B 2
B51 B 0.1812(8) 0.6728(8) 0.2718(4) 0.0522(10) Uani 1 1 d U . .
F52 F 0.2433(3) 0.6698(4) 0.26499(17) 0.0520(11) Uani 1 1 d U . .
F53 F 0.1726(3) 0.6380(4) 0.29921(16) 0.0519(11) Uani 1 1 d U . .
F54 F 0.1484(3) 0.6423(4) 0.24694(17) 0.0526(11) Uani 1 1 d U . .
F55 F 0.1650(3) 0.7400(4) 0.27450(17) 0.0533(11) Uani 1 1 d U . .
B61 B 0.4209(11) 0.7900(12) 0.1568(5) 0.0863(15) Uani 1 1 d U . .
F62 F 0.4418(5) 0.7232(5) 0.1594(2) 0.0875(16) Uani 1 1 d U . .
F63 F 0.4527(5) 0.8228(5) 0.1343(2) 0.0862(16) Uani 1 1 d U . .
F64 F 0.3596(5) 0.7918(5) 0.1482(2) 0.0859(16) Uani 1 1 d U . .
F65 F 0.4314(5) 0.8210(5) 0.1853(2) 0.0865(16) Uani 1 1 d U . .
O11S O 0.6063(8) 0.1467(10) 0.5415(4) 0.061(5) Uiso 0.50 1 d PD . .
C12S C 0.5562(11) 0.1863(14) 0.5292(7) 0.064(8) Uiso 0.50 1 d PD . .
H12C H 0.5319 0.2020 0.5462 0.095 Uiso 0.50 1 calc PR . .
H12D H 0.5309 0.1581 0.5149 0.095 Uiso 0.50 1 calc PR . .
H12E H 0.5715 0.2258 0.5180 0.095 Uiso 0.50 1 calc PR . .
O21S O 0.4758(7) 0.0529(9) 0.4140(3) 0.048(4) Uiso 0.50 1 d PD . .
C22S C 0.4931(10) 0.0596(12) 0.3825(4) 0.038(5) Uiso 0.50 1 d PD . .
H22C H 0.4790 0.1036 0.3742 0.058 Uiso 0.50 1 calc PR . .
H22D H 0.4746 0.0226 0.3700 0.058 Uiso 0.50 1 calc PR . .
H22E H 0.5374 0.0570 0.3819 0.058 Uiso 0.50 1 calc PR . .
O31S O 0.0679(8) 0.0488(9) 0.4318(4) 0.055(5) Uiso 0.50 1 d PD . .
C32S C 0.0509(16) 0.1015(14) 0.4101(7) 0.082(10) Uiso 0.50 1 d PD . .
H32C H 0.0369 0.1415 0.4214 0.123 Uiso 0.50 1 calc PR . .
H32D H 0.0181 0.0851 0.3958 0.123 Uiso 0.50 1 calc PR . .
H32E H 0.0861 0.1141 0.3983 0.123 Uiso 0.50 1 calc PR . .
O41S O 0.3881(4) 0.5826(4) 0.52773(19) 0.046(2) Uiso 1 1 d D . .
C42S C 0.3472(5) 0.6234(6) 0.5087(3) 0.053(3) Uiso 1 1 d D . .
H42C H 0.3468 0.6700 0.5169 0.080 Uiso 1 1 calc R . .
H42D H 0.3062 0.6040 0.5089 0.080 Uiso 1 1 calc R . .
H42E H 0.3606 0.6240 0.4873 0.080 Uiso 1 1 calc R . .
O51S O 0.2961(10) 0.5833(9) 0.3749(5) 0.076(6) Uiso 0.50 1 d PD . .
C52S C 0.3085(11) 0.5126(9) 0.3698(6) 0.047(6) Uiso 0.50 1 d PD . .
H52C H 0.3517 0.5065 0.3664 0.071 Uiso 0.50 1 calc PR . .
H52D H 0.2843 0.4965 0.3516 0.071 Uiso 0.50 1 calc PR . .
H52E H 0.2978 0.4862 0.3881 0.071 Uiso 0.50 1 calc PR . .
O61S O 0.3002(11) 0.7665(11) 0.4601(5) 0.085(7) Uiso 0.50 1 d PD . .
C62S C 0.2994(15) 0.7142(14) 0.4370(7) 0.073(9) Uiso 0.50 1 d PD . .
H62C H 0.3258 0.7273 0.4203 0.110 Uiso 0.50 1 calc PR . .
H62D H 0.2578 0.7080 0.4283 0.110 Uiso 0.50 1 calc PR . .
H62E H 0.3139 0.6713 0.4464 0.110 Uiso 0.50 1 calc PR . .
O71S O 0.1810(8) 0.9984(9) 0.4305(4) 0.056(5) Uiso 0.50 1 d PD . .
C72S C 0.2146(14) 0.9788(17) 0.4583(5) 0.075(9) Uiso 0.50 1 d PD . .
H72A H 0.2289 1.0198 0.4695 0.113 Uiso 0.50 1 calc PR . .
H72B H 0.2496 0.9511 0.4530 0.113 Uiso 0.50 1 calc PR . .
H72C H 0.1885 0.9522 0.4715 0.113 Uiso 0.50 1 calc PR . .
O81S O 0.3891(12) 0.7175(12) 0.3641(6) 0.101(8) Uiso 0.50 1 d PD . .
C82S C 0.3990(16) 0.7871(13) 0.3728(8) 0.078(9) Uiso 0.50 1 d PD . .
H82A H 0.3724 0.7992 0.3895 0.117 Uiso 0.50 1 calc PR . .
H82B H 0.3900 0.8166 0.3548 0.117 Uiso 0.50 1 calc PR . .
H82C H 0.4415 0.7933 0.3801 0.117 Uiso 0.50 1 calc PR . .
O91S O 0.4361(9) 0.6526(11) 0.2586(4) 0.066(5) Uiso 0.50 1 d PD . .
C92S C 0.4022(11) 0.6468(14) 0.2295(5) 0.054(7) Uiso 0.50 1 d PD . .
H92A H 0.3617 0.6666 0.2314 0.081 Uiso 0.50 1 calc PR . .
H92B H 0.3983 0.5986 0.2238 0.081 Uiso 0.50 1 calc PR . .
H92C H 0.4234 0.6713 0.2134 0.081 Uiso 0.50 1 calc PR . .
O1X O 0.4464(10) 0.1761(11) 0.4406(5) 0.090(8) Uiso 0.59(3) 1 d PU C 1
O1Y O 0.4490(12) 0.2247(14) 0.4168(6) 0.073(9) Uiso 0.41(3) 1 d PU C 2
O2S O 0.3669(4) 0.6323(5) 0.5865(2) 0.060(2) Uiso 1 1 d . . .
O3S O 0.3518(7) 0.6796(8) 0.3028(4) 0.041(4) Uiso 0.50 1 d P . .
O4S O 0.5269(7) 0.2913(8) 0.2569(4) 0.045(4) Uiso 0.50 1 d P . .

loop_
_atom_site_aniso_label
_atom_site_aniso_U_11
_atom_site_aniso_U_22
_atom_site_aniso_U_33
_atom_site_aniso_U_23
_atom_site_aniso_U_13
_atom_site_aniso_U_12
Cd1 0.0291(4) 0.0257(4) 0.0380(5) 0.0004(3) -0.0010(3) 0.0009(3)
Cd2 0.0369(4) 0.0206(4) 0.0244(4) -0.0024(3) -0.0007(3) -0.0005(3)
Cd3 0.0467(5) 0.0324(5) 0.0382(5) -0.0012(4) 0.0015(4) -0.0165(4)
Cd4 0.0315(4) 0.0257(4) 0.0312(4) -0.0066(3) -0.0016(3) 0.0005(3)
N111 0.041(5) 0.030(5) 0.035(5) -0.007(4) -0.012(4) 0.004(4)
C112 0.053(7) 0.024(6) 0.030(6) -0.003(5) 0.000(5) 0.014(5)
C113 0.058(8) 0.039(7) 0.039(7) -0.007(6) -0.006(6) 0.008(6)
C114 0.071(10) 0.057(9) 0.039(8) -0.002(6) -0.002(7) 0.006(7)
C115 0.050(8) 0.057(9) 0.072(10) 0.003(8) -0.040(8) 0.006(7)
C116 0.050(8) 0.040(7) 0.057(9) -0.001(6) -0.010(6) 0.008(6)
N121 0.024(4) 0.034(5) 0.032(5) -0.004(4) 0.002(4) 0.000(4)
N122 0.023(4) 0.022(4) 0.033(5) -0.004(4) 0.002(4) 0.001(3)
C123 0.041(6) 0.012(5) 0.035(6) -0.005(4) 0.001(5) 0.006(4)
C124 0.045(7) 0.035(6) 0.039(7) -0.005(5) 0.014(6) 0.004(5)
C125 0.036(6) 0.022(5) 0.046(7) -0.004(5) -0.001(5) 0.003(5)
C126 0.033(6) 0.035(6) 0.033(6) -0.009(5) -0.007(5) -0.011(5)
N131 0.043(5) 0.033(5) 0.024(5) 0.002(4) -0.004(4) 0.003(4)
C132 0.056(8) 0.042(7) 0.026(6) 0.008(5) -0.003(5) 0.000(6)
C133 0.060(9) 0.069(9) 0.034(7) 0.013(7) -0.009(6) -0.016(7)
C134 0.059(9) 0.099(13) 0.045(8) 0.026(8) -0.012(7) 0.005(9)
C135 0.056(8) 0.073(10) 0.039(8) 0.012(7) -0.011(6) -0.005(7)
C136 0.033(6) 0.057(8) 0.044(8) -0.011(6) -0.006(5) -0.011(6)
N141 0.028(5) 0.031(5) 0.035(5) -0.002(4) 0.000(4) -0.006(4)
N142 0.034(5) 0.021(4) 0.031(5) -0.008(4) -0.005(4) -0.011(4)
C143 0.051(7) 0.030(6) 0.021(6) -0.003(5) 0.000(5) -0.014(5)
C144 0.075(9) 0.043(7) 0.027(6) 0.003(5) 0.004(6) -0.011(7)
C145 0.041(6) 0.030(6) 0.042(7) -0.011(5) 0.011(5) -0.018(5)
C146 0.040(6) 0.036(6) 0.028(6) -0.006(5) -0.003(5) 0.002(5)
C151 0.039(6) 0.025(6) 0.024(6) -0.001(4) 0.001(4) -0.005(5)
C152 0.026(5) 0.018(5) 0.044(7) -0.005(5) 0.009(5) -0.007(4)
C153 0.036(6) 0.037(6) 0.024(6) -0.008(5) 0.002(5) -0.017(5)
C154 0.036(6) 0.019(5) 0.040(6) 0.000(5) 0.001(5) 0.004(4)
C155 0.032(6) 0.032(6) 0.028(6) -0.003(5) -0.001(5) -0.008(5)
C156 0.021(5) 0.031(6) 0.039(6) -0.009(5) 0.004(4) -0.002(4)
C161 0.047(7) 0.026(6) 0.047(7) -0.005(5) 0.001(6) 0.008(5)
C162 0.051(7) 0.028(6) 0.057(8) -0.005(6) 0.013(6) -0.003(5)
C163 0.052(7) 0.032(7) 0.054(8) -0.022(6) 0.007(6) -0.005(6)
C164 0.019(5) 0.040(7) 0.043(7) -0.011(5) 0.002(5) 0.001(5)
N211 0.029(5) 0.036(5) 0.037(5) -0.008(4) 0.010(4) 0.004(4)
C212 0.034(6) 0.018(5) 0.033(6) -0.003(4) 0.004(5) -0.001(4)
C213 0.055(8) 0.025(6) 0.060(9) 0.004(6) 0.017(6) 0.006(5)
C214 0.079(10) 0.034(7) 0.043(8) -0.016(6) 0.011(7) -0.004(7)
C215 0.073(9) 0.045(8) 0.040(8) -0.017(6) 0.007(7) -0.006(7)
C216 0.068(8) 0.024(6) 0.034(7) -0.009(5) -0.010(6) 0.004(6)
N221 0.022(4) 0.024(5) 0.036(5) -0.002(4) -0.006(4) 0.001(4)
N222 0.023(4) 0.026(5) 0.038(5) 0.003(4) 0.004(4) -0.002(4)
C223 0.025(5) 0.032(6) 0.036(6) 0.006(5) 0.000(4) -0.001(4)
C224 0.043(6) 0.032(6) 0.035(6) 0.011(5) -0.009(5) 0.004(5)
C225 0.030(6) 0.042(7) 0.033(6) 0.014(5) -0.003(5) -0.006(5)
C226 0.028(5) 0.031(6) 0.034(6) -0.003(5) -0.003(5) -0.008(5)
N231 0.048(6) 0.052(7) 0.042(6) -0.011(5) 0.012(5) -0.017(5)
C232 0.053(7) 0.027(6) 0.050(8) -0.016(6) 0.015(6) -0.021(6)
C233 0.049(8) 0.043(8) 0.097(12) -0.020(8) 0.024(8) -0.015(6)
C234 0.073(11) 0.048(9) 0.143(18) -0.057(11) 0.036(12) -0.026(8)
C235 0.100(14) 0.103(16) 0.055(11) -0.019(10) 0.020(10) -0.001(12)
C236 0.087(11) 0.048(8) 0.045(8) -0.013(7) 0.013(7) -0.007(8)
N241 0.038(5) 0.028(5) 0.030(5) -0.002(4) -0.001(4) -0.009(4)
N242 0.045(6) 0.027(5) 0.033(5) 0.000(4) -0.002(4) -0.012(4)
C243 0.044(7) 0.035(7) 0.042(7) -0.004(5) 0.011(6) -0.012(5)
C244 0.043(7) 0.034(7) 0.054(8) -0.009(6) -0.002(6) -0.007(5)
C245 0.049(7) 0.047(8) 0.037(7) 0.004(6) -0.006(6) -0.001(6)
C246 0.028(5) 0.036(6) 0.034(6) -0.010(5) 0.005(5) 0.004(5)
C251 0.032(6) 0.025(6) 0.044(7) 0.004(5) 0.007(5) 0.001(5)
C252 0.034(6) 0.034(6) 0.016(5) -0.002(4) -0.001(4) -0.006(5)
C253 0.033(6) 0.032(6) 0.026(6) 0.000(5) -0.006(4) -0.007(5)
C254 0.035(6) 0.034(6) 0.028(6) -0.003(5) -0.004(5) -0.006(5)
C255 0.030(6) 0.049(7) 0.019(5) 0.005(5) -0.004(4) -0.002(5)
C256 0.021(5) 0.030(6) 0.043(7) 0.004(5) -0.005(5) -0.008(4)
C261 0.038(7) 0.042(7) 0.064(9) 0.002(6) 0.010(6) 0.005(6)
C262 0.029(6) 0.075(10) 0.034(7) 0.004(6) -0.002(5) -0.015(6)
C263 0.052(8) 0.048(8) 0.065(9) 0.009(7) 0.007(7) -0.027(7)
C264 0.030(6) 0.038(7) 0.062(8) 0.007(6) 0.001(6) -0.011(5)
N311 0.037(5) 0.022(5) 0.045(6) 0.006(4) -0.007(4) -0.013(4)
C312 0.017(5) 0.035(6) 0.039(6) -0.008(5) -0.002(4) 0.003(4)
C313 0.026(6) 0.041(7) 0.041(7) 0.011(5) -0.008(5) -0.004(5)
C314 0.043(7) 0.043(7) 0.058(8) 0.007(6) -0.001(6) 0.009(6)
C315 0.037(7) 0.040(7) 0.076(10) 0.020(7) 0.002(6) -0.017(6)
C316 0.042(7) 0.035(7) 0.070(9) 0.003(6) 0.010(6) -0.003(6)
N321 0.024(4) 0.022(4) 0.039(5) 0.007(4) -0.005(4) 0.001(3)
N322 0.022(4) 0.024(5) 0.049(6) -0.002(4) -0.003(4) -0.009(4)
C323 0.062(9) 0.032(7) 0.061(9) -0.010(6) 0.020(7) 0.014(6)
C324 0.032(6) 0.022(6) 0.078(9) -0.003(6) 0.007(6) 0.006(5)
C325 0.017(5) 0.029(6) 0.043(7) -0.001(5) 0.004(4) -0.004(4)
C326 0.019(5) 0.038(6) 0.041(7) -0.002(5) 0.001(4) -0.003(5)
N331 0.032(5) 0.020(4) 0.043(6) 0.003(4) 0.008(4) -0.008(4)
C332 0.019(5) 0.024(5) 0.027(5) 0.008(4) -0.003(4) -0.002(4)
C333 0.029(6) 0.039(6) 0.032(6) 0.015(5) -0.004(5) -0.004(5)
C334 0.028(6) 0.049(7) 0.045(7) 0.015(6) -0.004(5) -0.020(5)
C335 0.046(7) 0.040(7) 0.034(7) 0.009(5) -0.014(5) -0.014(6)
C336 0.058(8) 0.026(6) 0.032(6) 0.000(5) 0.001(5) -0.005(5)
N341 0.032(5) 0.019(4) 0.025(5) 0.002(4) -0.004(4) -0.002(4)
N342 0.029(4) 0.015(4) 0.026(5) -0.002(3) -0.001(4) -0.002(3)
C343 0.016(5) 0.027(5) 0.029(6) 0.008(4) -0.002(4) 0.012(4)
C344 0.025(5) 0.022(5) 0.032(6) 0.000(4) -0.004(4) 0.001(4)
C345 0.030(5) 0.023(5) 0.031(6) -0.002(4) 0.002(5) 0.003(4)
C346 0.033(6) 0.016(5) 0.036(6) -0.002(4) -0.005(5) -0.004(4)
C351 0.037(6) 0.028(6) 0.048(7) -0.005(5) -0.002(5) 0.001(5)
C352 0.028(5) 0.018(5) 0.041(6) -0.005(5) 0.000(5) -0.005(4)
C353 0.022(5) 0.021(5) 0.033(6) -0.007(4) -0.005(4) -0.008(4)
C354 0.017(5) 0.043(6) 0.030(6) -0.009(5) -0.006(4) -0.010(4)
C355 0.038(6) 0.045(7) 0.042(7) -0.004(6) 0.002(5) 0.018(5)
C356 0.043(6) 0.027(6) 0.038(7) -0.017(5) -0.002(5) 0.000(5)
C361 0.043(7) 0.077(10) 0.030(7) -0.003(6) -0.006(5) 0.007(7)
C362 0.061(9) 0.098(12) 0.031(7) -0.010(7) -0.002(6) 0.041(9)
C363 0.043(8) 0.079(10) 0.060(9) -0.033(8) -0.003(6) 0.028(7)
C364 0.038(6) 0.049(7) 0.040(7) -0.013(6) 0.000(5) 0.012(6)
N411 0.030(5) 0.028(5) 0.025(5) 0.002(4) 0.002(4) -0.002(4)
C412 0.033(6) 0.033(6) 0.016(5) 0.010(4) -0.005(4) -0.004(5)
C413 0.046(7) 0.026(6) 0.043(7) 0.001(5) -0.002(5) -0.013(5)
C414 0.025(6) 0.061(9) 0.053(8) 0.010(7) -0.007(5) -0.013(6)
C415 0.030(6) 0.066(9) 0.051(8) 0.013(7) 0.013(5) -0.010(6)
C416 0.044(7) 0.045(7) 0.038(7) -0.005(6) -0.005(5) 0.012(6)
N421 0.028(4) 0.029(5) 0.027(5) -0.003(4) 0.004(4) 0.001(4)
N422 0.029(4) 0.017(4) 0.024(4) -0.003(3) 0.003(3) 0.002(3)
C423 0.037(6) 0.027(5) 0.018(5) 0.001(4) 0.003(4) 0.001(5)
C424 0.036(6) 0.018(5) 0.048(7) -0.008(5) -0.003(5) -0.008(4)
C425 0.041(6) 0.028(6) 0.031(6) -0.004(5) 0.001(5) 0.000(5)
C426 0.033(6) 0.034(6) 0.026(6) 0.008(5) 0.008(4) 0.013(5)
N431 0.043(6) 0.037(6) 0.041(6) -0.001(5) 0.016(5) -0.013(5)
C432 0.039(6) 0.034(6) 0.029(6) 0.005(5) -0.008(5) -0.008(5)
C433 0.026(5) 0.042(7) 0.038(7) 0.009(5) -0.010(5) -0.006(5)
C434 0.033(6) 0.048(8) 0.042(7) 0.005(6) -0.010(5) -0.024(6)
C435 0.050(8) 0.055(9) 0.054(8) -0.005(7) 0.013(6) -0.010(7)
C436 0.067(9) 0.047(8) 0.067(10) -0.002(7) 0.019(8) -0.014(7)
N441 0.028(5) 0.032(5) 0.027(5) 0.002(4) 0.000(4) -0.009(4)
N442 0.022(4) 0.031(5) 0.036(5) 0.003(4) -0.001(4) -0.012(4)
C443 0.040(6) 0.029(6) 0.027(6) 0.008(5) -0.012(5) -0.016(5)
C444 0.040(6) 0.037(7) 0.029(6) 0.006(5) -0.003(5) -0.020(5)
C445 0.045(7) 0.033(6) 0.038(7) 0.001(5) -0.003(5) 0.002(5)
C446 0.022(5) 0.039(6) 0.027(6) 0.005(5) -0.001(4) -0.009(5)
C451 0.024(5) 0.057(8) 0.030(6) 0.006(5) 0.001(5) 0.001(5)
C452 0.029(5) 0.022(5) 0.034(6) -0.001(4) 0.011(5) 0.009(4)
C453 0.026(5) 0.022(5) 0.034(6) 0.005(4) 0.002(4) 0.004(4)
C454 0.025(5) 0.037(6) 0.037(6) 0.017(5) -0.006(5) 0.007(5)
C455 0.027(5) 0.035(6) 0.037(6) 0.004(5) -0.004(5) -0.004(5)
C456 0.030(6) 0.039(6) 0.035(6) 0.004(5) 0.002(5) -0.007(5)
C461 0.052(8) 0.069(9) 0.031(7) 0.019(6) 0.000(6) -0.019(7)
C462 0.047(8) 0.067(9) 0.046(8) 0.025(7) 0.000(6) -0.001(7)
C463 0.048(8) 0.090(11) 0.037(8) 0.017(7) -0.016(6) -0.015(8)
C464 0.052(8) 0.064(9) 0.035(7) 0.011(6) -0.007(6) -0.005(7)
N511 0.039(5) 0.014(4) 0.024(5) -0.003(3) 0.001(4) 0.012(4)
C512 0.038(6) 0.019(5) 0.027(6) 0.000(4) 0.005(5) -0.005(4)
C513 0.045(6) 0.030(6) 0.026(6) 0.003(5) 0.009(5) 0.004(5)
C514 0.063(8) 0.022(6) 0.036(7) -0.007(5) 0.002(6) 0.010(5)
C515 0.042(6) 0.028(6) 0.034(6) 0.002(5) 0.002(5) 0.016(5)
C516 0.053(7) 0.027(6) 0.024(6) 0.003(5) -0.002(5) 0.012(5)
N521 0.037(5) 0.018(4) 0.027(5) 0.005(4) 0.004(4) -0.003(4)
N522 0.029(4) 0.018(4) 0.022(4) -0.002(3) -0.001(3) -0.002(3)
C523 0.032(5) 0.019(5) 0.025(6) -0.003(4) -0.003(4) -0.003(4)
C524 0.050(7) 0.027(6) 0.026(6) -0.008(5) 0.000(5) -0.009(5)
C525 0.047(6) 0.030(6) 0.017(5) 0.003(4) -0.004(5) -0.004(5)
C526 0.029(5) 0.015(5) 0.040(6) 0.001(4) 0.003(5) 0.006(4)
N531 0.031(5) 0.026(5) 0.039(6) -0.004(4) 0.000(4) 0.000(4)
C532 0.025(5) 0.017(5) 0.039(6) -0.006(4) 0.001(4) -0.002(4)
C533 0.042(7) 0.036(7) 0.043(7) -0.013(5) 0.006(5) 0.003(5)
C534 0.049(7) 0.028(6) 0.062(9) -0.014(6) 0.002(6) 0.012(5)
C535 0.034(6) 0.022(6) 0.057(8) -0.001(5) 0.004(5) 0.008(5)
C536 0.052(7) 0.028(6) 0.037(7) -0.002(5) 0.005(5) -0.001(5)
N541 0.027(4) 0.026(5) 0.031(5) 0.006(4) -0.003(4) 0.003(4)
N542 0.030(5) 0.023(4) 0.030(5) 0.001(4) 0.004(4) 0.000(4)
C543 0.029(5) 0.022(5) 0.036(6) -0.004(5) 0.009(5) -0.001(4)
C544 0.051(7) 0.034(6) 0.027(6) -0.009(5) 0.007(5) -0.007(5)
C545 0.042(7) 0.041(7) 0.033(7) 0.001(5) -0.001(5) 0.004(6)
C546 0.038(6) 0.023(5) 0.030(6) 0.003(4) -0.001(5) 0.007(5)
C551 0.037(6) 0.022(5) 0.023(5) 0.004(4) -0.009(4) -0.001(4)
C552 0.042(6) 0.013(5) 0.023(5) 0.007(4) -0.003(4) 0.008(4)
C553 0.029(5) 0.023(5) 0.031(6) 0.004(4) -0.001(4) 0.000(4)
C554 0.038(6) 0.022(5) 0.037(6) -0.002(5) 0.002(5) -0.003(5)
C555 0.036(6) 0.028(6) 0.032(6) 0.001(5) 0.005(5) -0.002(5)
C556 0.038(6) 0.030(6) 0.029(6) 0.005(5) -0.013(5) -0.003(5)
C561 0.054(7) 0.031(6) 0.039(7) 0.006(5) -0.001(6) -0.006(5)
C562 0.042(7) 0.036(7) 0.050(8) 0.006(6) 0.002(6) -0.015(5)
C563 0.042(7) 0.046(7) 0.051(8) 0.011(6) 0.013(6) -0.006(6)
C564 0.028(6) 0.042(7) 0.039(7) 0.001(5) 0.000(5) -0.003(5)
N611 0.052(6) 0.043(6) 0.045(6) 0.015(5) -0.008(5) -0.016(5)
C612 0.061(8) 0.035(7) 0.041(7) -0.002(6) -0.009(6) -0.017(6)
C613 0.067(9) 0.043(8) 0.064(9) 0.007(7) -0.025(7) -0.021(7)
C614 0.097(13) 0.096(13) 0.037(8) 0.020(8) -0.026(8) -0.009(11)
C615 0.111(14) 0.069(11) 0.058(10) 0.027(8) -0.022(10) -0.027(10)
C616 0.106(13) 0.092(12) 0.038(8) 0.023(8) -0.022(8) -0.048(11)
N621 0.026(5) 0.028(5) 0.038(5) 0.004(4) 0.003(4) -0.008(4)
N622 0.043(5) 0.030(5) 0.037(5) -0.001(4) -0.002(4) -0.017(4)
C623 0.042(6) 0.034(6) 0.035(7) -0.007(5) -0.002(5) 0.000(5)
C624 0.053(7) 0.033(6) 0.038(7) -0.006(5) -0.009(6) -0.012(6)
C625 0.049(7) 0.035(7) 0.054(8) -0.008(6) 0.010(6) -0.021(6)
C626 0.055(7) 0.024(6) 0.032(6) -0.006(5) 0.009(5) -0.006(5)
N631 0.027(4) 0.024(5) 0.034(5) -0.005(4) 0.007(4) -0.001(4)
C632 0.043(6) 0.031(6) 0.023(6) 0.000(5) -0.003(5) 0.012(5)
C633 0.036(6) 0.049(8) 0.056(8) -0.005(6) 0.001(6) 0.002(6)
C634 0.041(7) 0.058(8) 0.033(7) -0.014(6) -0.006(5) 0.021(6)
C635 0.059(8) 0.043(7) 0.033(7) 0.002(6) 0.000(6) 0.015(6)
C636 0.045(7) 0.035(6) 0.034(7) 0.005(5) 0.012(5) -0.003(5)
N641 0.035(5) 0.042(6) 0.038(6) -0.007(5) 0.008(4) 0.001(4)
N642 0.036(5) 0.022(4) 0.027(5) 0.000(4) 0.004(4) -0.005(4)
C643 0.025(5) 0.020(5) 0.042(7) -0.005(5) 0.002(5) -0.003(4)
C644 0.043(7) 0.036(7) 0.047(8) -0.002(6) -0.005(6) 0.004(5)
C645 0.038(7) 0.040(7) 0.053(8) -0.014(6) 0.008(6) -0.001(5)
C646 0.053(7) 0.028(6) 0.029(6) 0.000(5) 0.009(5) 0.005(5)
C651 0.049(7) 0.025(6) 0.040(7) -0.003(5) 0.001(5) -0.001(5)
C652 0.039(6) 0.026(6) 0.035(6) -0.009(5) 0.010(5) -0.014(5)
C653 0.043(6) 0.022(5) 0.038(7) -0.003(5) 0.018(5) -0.013(5)
C654 0.049(7) 0.028(6) 0.043(7) 0.007(5) 0.011(6) 0.003(5)
C655 0.052(7) 0.027(6) 0.049(8) 0.001(5) 0.024(6) -0.005(5)
C656 0.041(7) 0.031(6) 0.058(8) -0.009(6) 0.016(6) -0.001(5)
C661 0.065(9) 0.023(6) 0.070(9) -0.006(6) 0.003(7) 0.005(6)
C662 0.095(12) 0.030(7) 0.092(13) 0.005(8) 0.034(10) 0.017(8)
C663 0.077(10) 0.038(8) 0.073(11) -0.021(7) 0.004(8) 0.002(7)
C664 0.117(14) 0.022(7) 0.071(10) -0.012(7) 0.024(9) -0.012(8)
B11 0.049(2) 0.0376(19) 0.050(2) -0.0031(17) 0.0019(17) -0.0042(17)
F12 0.050(2) 0.038(2) 0.049(2) -0.0035(19) 0.004(2) -0.0036(19)
F13 0.050(2) 0.038(2) 0.050(2) -0.0046(19) 0.000(2) -0.0057(19)
F14 0.050(2) 0.039(2) 0.052(2) -0.002(2) 0.002(2) -0.0027(19)
F15 0.050(2) 0.037(2) 0.049(2) -0.0015(19) 0.001(2) -0.0046(19)
B31 0.068(3) 0.065(3) 0.075(3) 0.007(2) -0.014(2) 0.003(2)
F32 0.069(3) 0.064(3) 0.074(3) 0.006(3) -0.015(2) 0.002(2)
F33 0.068(3) 0.067(3) 0.076(3) 0.007(3) -0.012(2) 0.003(2)
F34 0.065(3) 0.064(3) 0.074(3) 0.006(3) -0.014(2) 0.002(2)
F35 0.069(3) 0.066(3) 0.075(3) 0.008(3) -0.015(2) 0.004(2)
B51 0.059(2) 0.049(2) 0.049(2) -0.0007(18) 0.0057(18) -0.0017(19)
F52 0.057(2) 0.050(2) 0.049(2) 0.001(2) 0.007(2) -0.003(2)
F53 0.059(2) 0.049(2) 0.047(2) -0.001(2) 0.006(2) -0.001(2)
F54 0.059(2) 0.050(2) 0.048(2) -0.002(2) 0.005(2) -0.002(2)
F55 0.060(2) 0.049(2) 0.051(2) -0.001(2) 0.004(2) 0.000(2)
B61 0.096(3) 0.080(3) 0.082(3) 0.017(3) -0.010(3) -0.017(3)
F62 0.098(4) 0.080(3) 0.083(3) 0.015(3) -0.011(3) -0.015(3)
F63 0.094(4) 0.081(3) 0.082(3) 0.018(3) -0.009(3) -0.018(3)
F64 0.094(4) 0.080(3) 0.082(3) 0.017(3) -0.010(3) -0.018(3)
F65 0.097(4) 0.080(3) 0.081(3) 0.016(3) -0.011(3) -0.017(3)

loop_
_atom_type_symbol
_atom_type_description
_atom_type_scat_dispersion_real
_atom_type_scat_dispersion_imag
_atom_type_scat_source
C C 0.0033 0.0016 'International Tables Vol C Tables 4.2.6.8 and 6.1.1.4'
H H 0.0000 0.0000 'International Tables Vol C Tables 4.2.6.8 and 6.1.1.4'
B B 0.0013 0.0007 'International Tables Vol C Tables 4.2.6.8 and 6.1.1.4'
N N 0.0061 0.0033 'International Tables Vol C Tables 4.2.6.8 and 6.1.1.4'
F F 0.0171 0.0103 'International Tables Vol C Tables 4.2.6.8 and 6.1.1.4'
Cd Cd -0.8075 1.2024 'International Tables Vol C Tables 4.2.6.8 and 6.1.1.4'
O O 0.0106 0.0060 'International Tables Vol C Tables 4.2.6.8 and 6.1.1.4'

loop_
_geom_angle_atom_site_label_1
_geom_angle_atom_site_label_2
_geom_angle_atom_site_label_3
_geom_angle
_geom_angle_site_symmetry_1
_geom_angle_site_symmetry_3
_geom_angle_publ_flag
N311 Cd1 N111 106.9(3) . . ?
N311 Cd1 N222 89.5(3) . . ?
N111 Cd1 N222 160.2(3) . . ?
N311 Cd1 N211 97.7(3) . . ?
N111 Cd1 N211 94.4(3) . . ?
N222 Cd1 N211 71.9(3) . . ?
N311 Cd1 N321 71.3(3) . . ?
N111 Cd1 N321 88.6(3) . . ?
N222 Cd1 N321 107.5(3) . . ?
N211 Cd1 N321 169.0(3) . . ?
N311 Cd1 N122 173.9(3) . . ?
N111 Cd1 N122 71.2(3) . . ?
N222 Cd1 N122 93.7(3) . . ?
N211 Cd1 N122 88.3(3) . . ?
N321 Cd1 N122 102.7(3) . . ?
N411 Cd2 N131 98.2(3) . . ?
N411 Cd2 N422 72.2(3) . . ?
N131 Cd2 N422 90.6(3) . . ?
N411 Cd2 N511 102.0(3) . . ?
N131 Cd2 N511 91.9(3) . . ?
N422 Cd2 N511 174.1(3) . . ?
N411 Cd2 N522 93.8(3) . . ?
N131 Cd2 N522 161.6(3) . . ?
N422 Cd2 N522 106.4(3) . . ?
N511 Cd2 N522 72.0(3) . . ?
N411 Cd2 N142 166.5(3) . . ?
N131 Cd2 N142 70.6(3) . . ?
N422 Cd2 N142 99.6(3) . . ?
N511 Cd2 N142 86.3(3) . . ?
N522 Cd2 N142 98.9(3) . . ?
N431 Cd3 N231 100.8(3) . . ?
N431 Cd3 N611 95.4(3) . . ?
N231 Cd3 N611 99.0(4) . . ?
N431 Cd3 N622 165.3(4) . . ?
N231 Cd3 N622 88.4(3) . . ?
N611 Cd3 N622 71.6(3) . . ?
N431 Cd3 N442 71.4(3) . . ?
N231 Cd3 N442 168.4(3) . . ?
N611 Cd3 N442 90.5(3) . . ?
N622 Cd3 N442 101.1(3) . . ?
N431 Cd3 N242 93.4(3) . . ?
N231 Cd3 N242 70.7(4) . . ?
N611 Cd3 N242 167.6(3) . . ?
N622 Cd3 N242 100.6(3) . . ?
N442 Cd3 N242 100.6(3) . . ?
N631 Cd4 N531 102.3(3) . . ?
N631 Cd4 N331 104.6(3) . . ?
N531 Cd4 N331 99.4(3) . . ?
N631 Cd4 N342 83.7(3) . . ?
N531 Cd4 N342 169.4(3) . . ?
N331 Cd4 N342 70.4(3) . . ?
N631 Cd4 N542 171.9(3) . . ?
N531 Cd4 N542 72.1(3) . . ?
N331 Cd4 N542 82.4(3) . . ?
N342 Cd4 N542 102.8(3) . . ?
N631 Cd4 N642 71.7(3) . . ?
N531 Cd4 N642 85.1(3) . . ?
N331 Cd4 N642 174.8(3) . . ?
N342 Cd4 N642 105.2(3) . . ?
N542 Cd4 N642 101.6(3) . . ?
C116 N111 C112 120.0(11) . . ?
C116 N111 Cd1 121.9(9) . . ?
C112 N111 Cd1 118.1(7) . . ?
N111 C112 C113 121.7(11) . . ?
N111 C112 C123 116.7(10) . . ?
C113 C112 C123 121.6(11) . . ?
C114 C113 C112 118.6(13) . . ?
C114 C113 H113 120.7 . . ?
C112 C113 H113 120.7 . . ?
C113 C114 C115 119.1(13) . . ?
C113 C114 H114 120.4 . . ?
C115 C114 H114 120.4 . . ?
C114 C115 C116 119.3(12) . . ?
C114 C115 H115 120.3 . . ?
C116 C115 H115 120.3 . . ?
N111 C116 C115 121.2(13) . . ?
N111 C116 H116 119.4 . . ?
C115 C116 H116 119.4 . . ?
C125 N121 N122 111.9(9) . . ?
C125 N121 C126 126.5(9) . . ?
N122 N121 C126 121.5(8) . . ?
C123 N122 N121 105.2(8) . . ?
C123 N122 Cd1 113.3(7) . . ?
N121 N122 Cd1 140.7(7) . . ?
N122 C123 C124 110.5(10) . . ?
N122 C123 C112 120.2(10) . . ?
C124 C123 C112 129.2(11) . . ?
C125 C124 C123 106.7(10) . . ?
C125 C124 H124 126.6 . . ?
C123 C124 H124 126.6 . . ?
N121 C125 C124 105.7(10) . . ?
N121 C125 H125 127.2 . . ?
C124 C125 H125 127.2 . . ?
N121 C126 C152 113.3(9) . . ?
N121 C126 H12A 108.9 . . ?
C152 C126 H12A 108.9 . . ?
N121 C126 H12B 108.9 . . ?
C152 C126 H12B 108.9 . . ?
H12A C126 H12B 107.7 . . ?
C132 N131 C136 117.5(10) . . ?
C132 N131 Cd2 118.6(7) . . ?
C136 N131 Cd2 123.8(8) . . ?
N131 C132 C133 121.9(12) . . ?
N131 C132 C143 117.0(10) . . ?
C133 C132 C143 121.0(11) . . ?
C134 C133 C132 119.5(13) . . ?
C134 C133 H133 120.3 . . ?
C132 C133 H133 120.3 . . ?
C133 C134 C135 118.7(13) . . ?
C133 C134 H134 120.6 . . ?
C135 C134 H134 120.6 . . ?
C136 C135 C134 119.1(13) . . ?
C136 C135 H135 120.4 . . ?
C134 C135 H135 120.4 . . ?
C135 C136 N131 123.1(12) . . ?
C135 C136 H136 118.4 . . ?
N131 C136 H136 118.4 . . ?
N142 N141 C145 111.0(9) . . ?
N142 N141 C146 120.8(9) . . ?
C145 N141 C146 127.7(9) . . ?
C143 N142 N141 104.6(8) . . ?
C143 N142 Cd2 114.5(7) . . ?
N141 N142 Cd2 140.4(7) . . ?
N142 C143 C144 111.1(10) . . ?
N142 C143 C132 119.1(9) . . ?
C144 C143 C132 129.8(11) . . ?
C145 C144 C143 105.5(11) . . ?
C145 C144 H144 127.3 . . ?
C143 C144 H144 127.3 . . ?
C144 C145 N141 107.8(10) . . ?
C144 C145 H145 126.1 . . ?
N141 C145 H145 126.1 . . ?
N141 C146 C153 114.3(9) . . ?
N141 C146 H14A 108.7 . . ?
C153 C146 H14A 108.7 . . ?
N141 C146 H14B 108.7 . . ?
C153 C146 H14B 108.7 . . ?
H14A C146 H14B 107.6 . . ?
C152 C151 C156 122.4(10) . . ?
C152 C151 H151 118.8 . . ?
C156 C151 H151 118.8 . . ?
C151 C152 C153 118.2(10) . . ?
C151 C152 C126 124.8(10) . . ?
C153 C152 C126 116.9(9) . . ?
C154 C153 C152 120.4(10) . . ?
C154 C153 C146 121.7(10) . . ?
C152 C153 C146 117.9(10) . . ?
C153 C154 C155 121.8(10) . . ?
C153 C154 H154 119.1 . . ?
C155 C154 H154 119.1 . . ?
C161 C155 C154 122.8(10) . . ?
C161 C155 C156 119.1(10) . . ?
C154 C155 C156 118.1(10) . . ?
C151 C156 C155 119.1(9) . . ?
C151 C156 C164 122.4(10) . . ?
C155 C156 C164 118.5(10) . . ?
C162 C161 C155 121.1(11) . . ?
C162 C161 H161 119.4 . . ?
C155 C161 H161 119.4 . . ?
C161 C162 C163 119.2(11) . . ?
C161 C162 H162 120.4 . . ?
C163 C162 H162 120.4 . . ?
C164 C163 C162 121.9(11) . . ?
C164 C163 H163 119.1 . . ?
C162 C163 H163 119.1 . . ?
C163 C164 C156 120.2(11) . . ?
C163 C164 H164 119.9 . . ?
C156 C164 H164 119.9 . . ?
C216 N211 C212 118.9(9) . . ?
C216 N211 Cd1 125.6(8) . . ?
C212 N211 Cd1 115.4(7) . . ?
N211 C212 C213 120.7(10) . . ?
N211 C212 C223 116.9(9) . . ?
C213 C212 C223 122.4(11) . . ?
C214 C213 C212 118.9(12) . . ?
C214 C213 H213 120.5 . . ?
C212 C213 H213 120.5 . . ?
C215 C214 C213 119.4(12) . . ?
C215 C214 H214 120.3 . . ?
C213 C214 H214 120.3 . . ?
C216 C215 C214 118.8(12) . . ?
C216 C215 H215 120.6 . . ?
C214 C215 H215 120.6 . . ?
N211 C216 C215 123.0(12) . . ?
N211 C216 H216 118.5 . . ?
C215 C216 H216 118.5 . . ?
C225 N221 N222 110.9(9) . . ?
C225 N221 C226 129.2(9) . . ?
N222 N221 C226 119.7(8) . . ?
N221 N222 C223 105.7(8) . . ?
N221 N222 Cd1 139.4(6) . . ?
C223 N222 Cd1 114.9(7) . . ?
N222 C223 C224 109.6(10) . . ?
N222 C223 C212 120.6(9) . . ?
C224 C223 C212 129.7(10) . . ?
C225 C224 C223 105.1(10) . . ?
C225 C224 H224 127.4 . . ?
C223 C224 H224 127.4 . . ?
N221 C225 C224 108.7(10) . . ?
N221 C225 H225 125.7 . . ?
C224 C225 H225 125.7 . . ?
N221 C226 C252 115.6(8) . . ?
N221 C226 H22A 108.4 . . ?
C252 C226 H22A 108.4 . . ?
N221 C226 H22B 108.4 . . ?
C252 C226 H22B 108.4 . . ?
H22A C226 H22B 107.4 . . ?
C232 N231 C236 120.0(12) . . ?
C232 N231 Cd3 117.4(8) . . ?
C236 N231 Cd3 122.2(10) . . ?
N231 C232 C233 123.0(12) . . ?
N231 C232 C243 119.0(11) . . ?
C233 C232 C243 117.9(13) . . ?
C232 C233 C234 115.3(16) . . ?
C232 C233 H233 122.3 . . ?
C234 C233 H233 122.3 . . ?
C235 C234 C233 120.5(16) . . ?
C235 C234 H234 119.8 . . ?
C233 C234 H234 119.8 . . ?
C234 C235 C236 118.7(16) . . ?
C234 C235 H235 120.7 . . ?
C236 C235 H235 120.7 . . ?
N231 C236 C235 122.6(16) . . ?
N231 C236 H236 118.7 . . ?
C235 C236 H236 118.7 . . ?
C245 N241 N242 112.0(9) . . ?
C245 N241 C246 127.7(10) . . ?
N242 N241 C246 120.2(9) . . ?
C243 N242 N241 103.3(9) . . ?
C243 N242 Cd3 115.0(7) . . ?
N241 N242 Cd3 140.4(7) . . ?
N242 C243 C244 110.8(10) . . ?
N242 C243 C232 117.0(11) . . ?
C244 C243 C232 132.1(12) . . ?
C245 C244 C243 106.7(12) . . ?
C245 C244 H244 126.7 . . ?
C243 C244 H244 126.7 . . ?
N241 C245 C244 107.2(11) . . ?
N241 C245 H245 126.4 . . ?
C244 C245 H245 126.4 . . ?
N241 C246 C253 116.9(9) . . ?
N241 C246 H24A 108.1 . . ?
C253 C246 H24A 108.1 . . ?
N241 C246 H24B 108.1 . . ?
C253 C246 H24B 108.1 . . ?
H24A C246 H24B 107.3 . . ?
C252 C251 C256 122.6(10) . . ?
C252 C251 H251 118.7 . . ?
C256 C251 H251 118.7 . . ?
C251 C252 C253 118.7(9) . . ?
C251 C252 C226 123.0(10) . . ?
C253 C252 C226 118.2(9) . . ?
C254 C253 C252 120.5(10) . . ?
C254 C253 C246 121.1(10) . . ?
C252 C253 C246 118.4(9) . . ?
C253 C254 C255 120.8(10) . . ?
C253 C254 H254 119.6 . . ?
C255 C254 H254 119.6 . . ?
C261 C255 C256 118.6(10) . . ?
C261 C255 C254 122.7(11) . . ?
C256 C255 C254 118.7(9) . . ?
C251 C256 C264 123.7(11) . . ?
C251 C256 C255 118.5(9) . . ?
C264 C256 C255 117.7(10) . . ?
C262 C261 C255 121.5(12) . . ?
C262 C261 H261 119.3 . . ?
C255 C261 H261 119.3 . . ?
C261 C262 C263 119.5(11) . . ?
C261 C262 H262 120.3 . . ?
C263 C262 H262 120.3 . . ?
C264 C263 C262 119.7(11) . . ?
C264 C263 H263 120.2 . . ?
C262 C263 H263 120.2 . . ?
C263 C264 C256 122.9(12) . . ?
C263 C264 H264 118.5 . . ?
C256 C264 H264 118.5 . . ?
C316 N311 C312 117.0(10) . . ?
C316 N311 Cd1 123.0(8) . . ?
C312 N311 Cd1 119.1(7) . . ?
N311 C312 C313 122.8(10) . . ?
N311 C312 C325 114.8(9) . . ?
C313 C312 C325 122.3(10) . . ?
C312 C313 C314 118.4(11) . . ?
C312 C313 H313 120.8 . . ?
C314 C313 H313 120.8 . . ?
C315 C314 C313 119.8(12) . . ?
C315 C314 H314 120.1 . . ?
C313 C314 H314 120.1 . . ?
C314 C315 C316 118.3(12) . . ?
C314 C315 H315 120.8 . . ?
C316 C315 H315 120.8 . . ?
N311 C316 C315 123.7(12) . . ?
N311 C316 H316 118.2 . . ?
C315 C316 H316 118.2 . . ?
C325 N321 N322 103.9(8) . . ?
C325 N321 Cd1 113.5(6) . . ?
N322 N321 Cd1 139.1(7) . . ?
C323 N322 N321 110.9(9) . . ?
C323 N322 C326 128.9(10) . . ?
N321 N322 C326 120.1(8) . . ?
N322 C323 C324 108.5(11) . . ?
N322 C323 H323 125.7 . . ?
C324 C323 H323 125.7 . . ?
C323 C324 C325 105.0(10) . . ?
C323 C324 H324 127.5 . . ?
C325 C324 H324 127.5 . . ?
N321 C325 C324 111.6(9) . . ?
N321 C325 C312 119.4(9) . . ?
C324 C325 C312 128.9(9) . . ?
N322 C326 C352 116.1(9) . . ?
N322 C326 H32A 108.3 . . ?
C352 C326 H32A 108.3 . . ?
N322 C326 H32B 108.3 . . ?
C352 C326 H32B 108.3 . . ?
H32A C326 H32B 107.4 . . ?
C336 N331 C332 117.3(9) . . ?
C336 N331 Cd4 123.5(8) . . ?
C332 N331 Cd4 117.9(6) . . ?
N331 C332 C333 122.4(10) . . ?
N331 C332 C343 115.3(8) . . ?
C333 C332 C343 122.2(9) . . ?
C332 C333 C334 118.3(11) . . ?
C332 C333 H333 120.8 . . ?
C334 C333 H333 120.8 . . ?
C335 C334 C333 120.0(10) . . ?
C335 C334 H334 120.0 . . ?
C333 C334 H334 120.0 . . ?
C336 C335 C334 117.1(11) . . ?
C336 C335 H335 121.4 . . ?
C334 C335 H335 121.4 . . ?
N331 C336 C335 124.8(11) . . ?
N331 C336 H336 117.6 . . ?
C335 C336 H336 117.6 . . ?
C345 N341 N342 112.0(8) . . ?
C345 N341 C346 129.1(9) . . ?
N342 N341 C346 118.9(8) . . ?
C343 N342 N341 103.6(8) . . ?
C343 N342 Cd4 115.4(6) . . ?
N341 N342 Cd4 137.4(6) . . ?
N342 C343 C344 112.5(9) . . ?
N342 C343 C332 118.8(9) . . ?
C344 C343 C332 128.7(9) . . ?
C345 C344 C343 104.2(9) . . ?
C345 C344 H344 127.9 . . ?
C343 C344 H344 127.9 . . ?
N341 C345 C344 107.7(9) . . ?
N341 C345 H345 126.1 . . ?
C344 C345 H345 126.1 . . ?
C353 C346 N341 114.5(8) . . ?
C353 C346 H34A 108.6 . . ?
N341 C346 H34A 108.6 . . ?
C353 C346 H34B 108.6 . . ?
N341 C346 H34B 108.6 . . ?
H34A C346 H34B 107.6 . . ?
C352 C351 C356 121.9(11) . . ?
C352 C351 H351 119.0 . . ?
C356 C351 H351 119.0 . . ?
C351 C352 C353 119.1(10) . . ?
C351 C352 C326 124.0(10) . . ?
C353 C352 C326 116.9(9) . . ?
C354 C353 C352 120.4(9) . . ?
C354 C353 C346 124.1(9) . . ?
C352 C353 C346 115.5(9) . . ?
C353 C354 C355 121.7(10) . . ?
C353 C354 H354 119.1 . . ?
C355 C354 H354 119.1 . . ?
C361 C355 C354 122.3(11) . . ?
C361 C355 C356 119.8(11) . . ?
C354 C355 C356 117.9(10) . . ?
C364 C356 C351 123.4(11) . . ?
C364 C356 C355 117.7(11) . . ?
C351 C356 C355 118.9(10) . . ?
C362 C361 C355 119.8(13) . . ?
C362 C361 H361 120.1 . . ?
C355 C361 H361 120.1 . . ?
C361 C362 C363 122.1(13) . . ?
C361 C362 H362 118.9 . . ?
C363 C362 H362 118.9 . . ?
C364 C363 C362 118.6(12) . . ?
C364 C363 H363 120.7 . . ?
C362 C363 H363 120.7 . . ?
C363 C364 C356 122.0(12) . . ?
C363 C364 H364 119.0 . . ?
C356 C364 H364 119.0 . . ?
C416 N411 C412 118.3(9) . . ?
C416 N411 Cd2 124.3(8) . . ?
C412 N411 Cd2 117.3(6) . . ?
N411 C412 C413 121.3(10) . . ?
N411 C412 C423 116.0(9) . . ?
C413 C412 C423 122.7(10) . . ?
C414 C413 C412 117.5(11) . . ?
C414 C413 H413 121.3 . . ?
C412 C413 H413 121.3 . . ?
C413 C414 C415 122.2(11) . . ?
C413 C414 H414 118.9 . . ?
C415 C414 H414 118.9 . . ?
C416 C415 C414 116.4(11) . . ?
C416 C415 H415 121.8 . . ?
C414 C415 H415 121.8 . . ?
N411 C416 C415 124.3(12) . . ?
N411 C416 H416 117.8 . . ?
C415 C416 H416 117.8 . . ?
C425 N421 N422 110.8(8) . . ?
C425 N421 C426 128.6(9) . . ?
N422 N421 C426 120.6(8) . . ?
N421 N422 C423 105.8(8) . . ?
N421 N422 Cd2 139.5(6) . . ?
C423 N422 Cd2 112.5(6) . . ?
N422 C423 C424 108.9(9) . . ?
N422 C423 C412 120.7(9) . . ?
C424 C423 C412 130.3(10) . . ?
C425 C424 C423 106.1(9) . . ?
C425 C424 H424 127.0 . . ?
C423 C424 H424 127.0 . . ?
C424 C425 N421 108.5(10) . . ?
C424 C425 H425 125.8 . . ?
N421 C425 H425 125.8 . . ?
N421 C426 C452 111.8(9) . . ?
N421 C426 H42A 109.2 . . ?
C452 C426 H42A 109.2 . . ?
N421 C426 H42B 109.2 . . ?
C452 C426 H42B 109.2 . . ?
H42A C426 H42B 107.9 . . ?
C432 N431 C436 119.8(10) . . ?
C432 N431 Cd3 117.3(7) . . ?
C436 N431 Cd3 122.8(8) . . ?
N431 C432 C433 121.9(11) . . ?
N431 C432 C443 117.9(10) . . ?
C433 C432 C443 120.0(10) . . ?
C434 C433 C432 118.0(11) . . ?
C434 C433 H433 121.0 . . ?
C432 C433 H433 121.0 . . ?
C435 C434 C433 119.9(11) . . ?
C435 C434 H434 120.0 . . ?
C433 C434 H434 120.0 . . ?
C434 C435 C436 118.7(13) . . ?
C434 C435 H435 120.7 . . ?
C436 C435 H435 120.7 . . ?
N431 C436 C435 121.5(13) . . ?
N431 C436 H436 119.2 . . ?
C435 C436 H436 119.2 . . ?
N442 N441 C445 111.0(9) . . ?
N442 N441 C446 121.2(8) . . ?
C445 N441 C446 127.7(10) . . ?
C443 N442 N441 105.3(9) . . ?
C443 N442 Cd3 114.6(7) . . ?
N441 N442 Cd3 139.5(6) . . ?
N442 C443 C444 111.0(10) . . ?
N442 C443 C432 118.5(10) . . ?
C444 C443 C432 130.4(10) . . ?
C443 C444 C445 106.2(10) . . ?
C443 C444 H444 126.9 . . ?
C445 C444 H444 126.9 . . ?
N441 C445 C444 106.5(10) . . ?
N441 C445 H445 126.8 . . ?
C444 C445 H445 126.8 . . ?
N441 C446 C453 114.7(8) . . ?
N441 C446 H44A 108.6 . . ?
C453 C446 H44A 108.6 . . ?
N441 C446 H44B 108.6 . . ?
C453 C446 H44B 108.6 . . ?
H44A C446 H44B 107.6 . . ?
C452 C451 C456 121.9(10) . . ?
C452 C451 H451 119.1 . . ?
C456 C451 H451 119.1 . . ?
C451 C452 C453 119.7(10) . . ?
C451 C452 C426 124.1(10) . . ?
C453 C452 C426 116.2(9) . . ?
C454 C453 C452 120.2(10) . . ?
C454 C453 C446 122.0(9) . . ?
C452 C453 C446 117.8(9) . . ?
C453 C454 C455 119.5(10) . . ?
C453 C454 H454 120.2 . . ?
C455 C454 H454 120.2 . . ?
C456 C455 C454 119.6(10) . . ?
C456 C455 C461 118.9(10) . . ?
C454 C455 C461 121.5(10) . . ?
C455 C456 C451 119.0(10) . . ?
C455 C456 C464 119.9(10) . . ?
C451 C456 C464 121.1(10) . . ?
C462 C461 C455 119.2(11) . . ?
C462 C461 H461 120.4 . . ?
C455 C461 H461 120.4 . . ?
C461 C462 C463 122.5(12) . . ?
C461 C462 H462 118.8 . . ?
C463 C462 H462 118.8 . . ?
C462 C463 C464 121.0(12) . . ?
C462 C463 H463 119.5 . . ?
C464 C463 H463 119.5 . . ?
C463 C464 C456 118.2(12) . . ?
C463 C464 H464 120.9 . . ?
C456 C464 H464 120.9 . . ?
C516 N511 C512 118.1(8) . . ?
C516 N511 Cd2 125.2(7) . . ?
C512 N511 Cd2 115.3(6) . . ?
N511 C512 C513 122.1(10) . . ?
N511 C512 C523 118.1(9) . . ?
C513 C512 C523 119.8(9) . . ?
C512 C513 C514 119.0(10) . . ?
C512 C513 H513 120.5 . . ?
C514 C513 H513 120.5 . . ?
C515 C514 C513 117.5(10) . . ?
C515 C514 H514 121.3 . . ?
C513 C514 H514 121.3 . . ?
C516 C515 C514 119.3(10) . . ?
C516 C515 H515 120.3 . . ?
C514 C515 H515 120.3 . . ?
N511 C516 C515 124.0(10) . . ?
N511 C516 H516 118.0 . . ?
C515 C516 H516 118.0 . . ?
N522 N521 C525 110.0(8) . . ?
N522 N521 C526 120.2(8) . . ?
C525 N521 C526 129.8(9) . . ?
N521 N522 C523 105.4(8) . . ?
N521 N522 Cd2 138.2(6) . . ?
C523 N522 Cd2 114.1(6) . . ?
N522 C523 C524 109.8(9) . . ?
N522 C523 C512 118.4(9) . . ?
C524 C523 C512 131.7(9) . . ?
C525 C524 C523 106.5(9) . . ?
C525 C524 H524 126.8 . . ?
C523 C524 H524 126.8 . . ?
C524 C525 N521 108.3(9) . . ?
C524 C525 H525 125.9 . . ?
N521 C525 H525 125.9 . . ?
N521 C526 C552 114.8(8) . . ?
N521 C526 H52A 108.6 . . ?
C552 C526 H52A 108.6 . . ?
N521 C526 H52B 108.6 . . ?
C552 C526 H52B 108.6 . . ?
H52A C526 H52B 107.5 . . ?
C536 N531 C532 119.4(9) . . ?
C536 N531 Cd4 123.4(8) . . ?
C532 N531 Cd4 116.7(6) . . ?
N531 C532 C533 120.5(10) . . ?
N531 C532 C543 117.4(9) . . ?
C533 C532 C543 122.1(10) . . ?
C532 C533 C534 118.5(11) . . ?
C532 C533 H533 120.8 . . ?
C534 C533 H533 120.8 . . ?
C535 C534 C533 118.3(11) . . ?
C535 C534 H534 120.8 . . ?
C533 C534 H534 120.8 . . ?
C534 C535 C536 121.1(11) . . ?
C534 C535 H535 119.5 . . ?
C536 C535 H535 119.5 . . ?
N531 C536 C535 122.1(11) . . ?
N531 C536 H536 119.0 . . ?
C535 C536 H536 119.0 . . ?
N542 N541 C545 109.9(9) . . ?
N542 N541 C546 121.3(8) . . ?
C545 N541 C546 128.7(9) . . ?
N541 N542 C543 105.0(8) . . ?
N541 N542 Cd4 140.5(7) . . ?
C543 N542 Cd4 114.0(7) . . ?
N542 C543 C544 111.0(9) . . ?
N542 C543 C532 119.2(9) . . ?
C544 C543 C532 129.7(10) . . ?
C545 C544 C543 104.1(10) . . ?
C545 C544 H544 128.0 . . ?
C543 C544 H544 128.0 . . ?
C544 C545 N541 110.0(10) . . ?
C544 C545 H545 125.0 . . ?
N541 C545 H545 125.0 . . ?
N541 C546 C553 116.3(9) . . ?
N541 C546 H54A 108.2 . . ?
C553 C546 H54A 108.2 . . ?
N541 C546 H54B 108.2 . . ?
C553 C546 H54B 108.2 . . ?
H54A C546 H54B 107.4 . . ?
C552 C551 C556 122.6(10) . . ?
C552 C551 H551 118.7 . . ?
C556 C551 H551 118.7 . . ?
C551 C552 C553 118.6(9) . . ?
C551 C552 C526 123.7(9) . . ?
C553 C552 C526 117.7(9) . . ?
C554 C553 C552 120.2(10) . . ?
C554 C553 C546 123.5(10) . . ?
C552 C553 C546 116.2(9) . . ?
C553 C554 C555 122.3(10) . . ?
C553 C554 H554 118.8 . . ?
C555 C554 H554 118.8 . . ?
C561 C555 C554 122.3(10) . . ?
C561 C555 C556 119.3(10) . . ?
C554 C555 C556 118.4(10) . . ?
C564 C556 C551 123.4(10) . . ?
C564 C556 C555 118.8(10) . . ?
C551 C556 C555 117.8(10) . . ?
C562 C561 C555 119.8(11) . . ?
C562 C561 H561 120.1 . . ?
C555 C561 H561 120.1 . . ?
C561 C562 C563 121.7(11) . . ?
C561 C562 H562 119.1 . . ?
C563 C562 H562 119.1 . . ?
C564 C563 C562 119.5(11) . . ?
C564 C563 H563 120.3 . . ?
C562 C563 H563 120.3 . . ?
C563 C564 C556 120.8(11) . . ?
C563 C564 H564 119.6 . . ?
C556 C564 H564 119.6 . . ?
C616 N611 C612 119.0(11) . . ?
C616 N611 Cd3 123.8(9) . . ?
C612 N611 Cd3 116.4(8) . . ?
N611 C612 C613 121.1(12) . . ?
N611 C612 C623 117.0(11) . . ?
C613 C612 C623 121.9(11) . . ?
C614 C613 C612 119.4(13) . . ?
C614 C613 H613 120.3 . . ?
C612 C613 H613 120.3 . . ?
C613 C614 C615 119.4(13) . . ?
C613 C614 H614 120.3 . . ?
C615 C614 H614 120.3 . . ?
C616 C615 C614 118.8(14) . . ?
C616 C615 H615 120.6 . . ?
C614 C615 H615 120.6 . . ?
N611 C616 C615 122.2(15) . . ?
N611 C616 H616 118.9 . . ?
C615 C616 H616 118.9 . . ?
C625 N621 N622 110.3(9) . . ?
C625 N621 C626 129.7(10) . . ?
N622 N621 C626 120.0(8) . . ?
C623 N622 N621 104.4(9) . . ?
C623 N622 Cd3 115.2(7) . . ?
N621 N622 Cd3 140.1(7) . . ?
N622 C623 C624 110.2(10) . . ?
N622 C623 C612 119.5(10) . . ?
C624 C623 C612 130.1(11) . . ?
C625 C624 C623 105.5(10) . . ?
C625 C624 H624 127.3 . . ?
C623 C624 H624 127.3 . . ?
C624 C625 N621 109.5(10) . . ?
C624 C625 H625 125.3 . . ?
N621 C625 H625 125.3 . . ?
N621 C626 C652 116.1(9) . . ?
N621 C626 H62A 108.3 . . ?
C652 C626 H62A 108.3 . . ?
N621 C626 H62B 108.3 . . ?
C652 C626 H62B 108.3 . . ?
H62A C626 H62B 107.4 . . ?
C636 N631 C632 118.0(9) . . ?
C636 N631 Cd4 124.5(7) . . ?
C632 N631 Cd4 117.4(7) . . ?
N631 C632 C633 121.1(10) . . ?
N631 C632 C643 116.6(9) . . ?
C633 C632 C643 122.2(11) . . ?
C632 C633 C634 119.4(11) . . ?
C632 C633 H633 120.3 . . ?
C634 C633 H633 120.3 . . ?
C633 C634 C635 119.4(11) . . ?
C633 C634 H634 120.3 . . ?
C635 C634 H634 120.3 . . ?
C636 C635 C634 116.9(11) . . ?
C636 C635 H635 121.6 . . ?
C634 C635 H635 121.6 . . ?
N631 C636 C635 125.2(11) . . ?
N631 C636 H636 117.4 . . ?
C635 C636 H636 117.4 . . ?
N642 N641 C645 110.8(10) . . ?
N642 N641 C646 122.3(9) . . ?
C645 N641 C646 126.8(10) . . ?
N641 N642 C643 106.6(9) . . ?
N641 N642 Cd4 137.8(7) . . ?
C643 N642 Cd4 111.9(6) . . ?
N642 C643 C644 110.4(10) . . ?
N642 C643 C632 120.1(9) . . ?
C644 C643 C632 129.4(10) . . ?
C645 C644 C643 105.8(11) . . ?
C645 C644 H644 127.1 . . ?
C643 C644 H644 127.1 . . ?
C644 C645 N641 106.4(11) . . ?
C644 C645 H645 126.8 . . ?
N641 C645 H645 126.8 . . ?
N641 C646 C653 115.0(9) . . ?
N641 C646 H64A 108.5 . . ?
C653 C646 H64A 108.5 . . ?
N641 C646 H64B 108.5 . . ?
C653 C646 H64B 108.5 . . ?
H64A C646 H64B 107.5 . . ?
C652 C651 C656 120.7(11) . . ?
C652 C651 H651 119.7 . . ?
C656 C651 H651 119.7 . . ?
C651 C652 C653 119.6(11) . . ?
C651 C652 C626 121.7(10) . . ?
C653 C652 C626 118.6(9) . . ?
C654 C653 C652 120.0(10) . . ?
C654 C653 C646 123.8(11) . . ?
C652 C653 C646 116.1(10) . . ?
C653 C654 C655 122.3(12) . . ?
C653 C654 H654 118.8 . . ?
C655 C654 H654 118.8 . . ?
C656 C655 C654 118.0(11) . . ?
C656 C655 C661 119.6(11) . . ?
C654 C655 C661 122.4(12) . . ?
C655 C656 C651 119.3(11) . . ?
C655 C656 C664 117.8(12) . . ?
C651 C656 C664 123.0(13) . . ?
C662 C661 C655 118.9(14) . . ?
C662 C661 H661 120.6 . . ?
C655 C661 H661 120.6 . . ?
C661 C662 C663 122.7(14) . . ?
C661 C662 H662 118.6 . . ?
C663 C662 H662 118.6 . . ?
C664 C663 C662 119.9(14) . . ?
C664 C663 H663 120.0 . . ?
C662 C663 H663 120.0 . . ?
C663 C664 C656 121.2(16) . . ?
C663 C664 H664 119.4 . . ?
C656 C664 H664 119.4 . . ?
F12 B11 F14 110.4(11) . . ?
F12 B11 F13 109.8(11) . . ?
F14 B11 F13 110.4(11) . . ?
F12 B11 F15 108.9(11) . . ?
F14 B11 F15 108.6(11) . . ?
F13 B11 F15 108.7(11) . . ?
F25Y B21 F24X 132.0(7) . . ?
F25Y B21 F23X 83.2(6) . . ?
F24X B21 F23X 110.1(4) . . ?
F25Y B21 F22 109.2(4) . . ?
F24X B21 F22 109.2(4) . . ?
F23X B21 F22 109.0(4) . . ?
F25Y B21 F24Y 110.0(4) . . ?
F24X B21 F24Y 28.6(6) . . ?
F23X B21 F24Y 132.3(7) . . ?
F22 B21 F24Y 108.9(4) . . ?
F25Y B21 F23Y 110.0(4) . . ?
F24X B21 F23Y 83.3(6) . . ?
F23X B21 F23Y 29.2(6) . . ?
F22 B21 F23Y 108.9(4) . . ?
F24Y B21 F23Y 109.8(4) . . ?
F25Y B21 F25X 28.8(6) . . ?
F24X B21 F25X 109.9(4) . . ?
F23X B21 F25X 109.8(4) . . ?
F22 B21 F25X 108.8(4) . . ?
F24Y B21 F25X 83.7(6) . . ?
F23Y B21 F25X 132.5(7) . . ?
F35 B31 F34 111.5(15) . . ?
F35 B31 F33 112.8(15) . . ?
F34 B31 F33 107.4(15) . . ?
F35 B31 F32 110.0(15) . . ?
F34 B31 F32 108.1(14) . . ?
F33 B31 F32 106.7(14) . . ?
F43Y B41 F45X 85.9(7) . . ?
F43Y B41 F45Y 107.4(5) . . ?
F45X B41 F45Y 125.4(8) . . ?
F43Y B41 F44X 125.5(8) . . ?
F45X B41 F44X 107.5(5) . . ?
F45Y B41 F44X 23.7(7) . . ?
F43Y B41 F42 111.5(4) . . ?
F45X B41 F42 111.6(4) . . ?
F45Y B41 F42 111.5(4) . . ?
F44X B41 F42 111.5(4) . . ?
F43Y B41 F44Y 107.4(5) . . ?
F45X B41 F44Y 24.0(7) . . ?
F45Y B41 F44Y 107.3(5) . . ?
F44X B41 F44Y 86.1(7) . . ?
F42 B41 F44Y 111.4(4) . . ?
F43Y B41 F43X 24.0(7) . . ?
F45X B41 F43X 107.3(5) . . ?
F45Y B41 F43X 86.1(7) . . ?
F44X B41 F43X 107.3(5) . . ?
F42 B41 F43X 111.4(4) . . ?
F44Y B41 F43X 125.7(8) . . ?
F55 B51 F53 110.8(12) . . ?
F55 B51 F54 110.4(12) . . ?
F53 B51 F54 110.9(12) . . ?
F55 B51 F52 108.4(12) . . ?
F53 B51 F52 109.3(12) . . ?
F54 B51 F52 106.9(11) . . ?
F65 B61 F64 110.2(19) . . ?
F65 B61 F63 110.6(17) . . ?
F64 B61 F63 108.8(16) . . ?
F65 B61 F62 107.7(16) . . ?
F64 B61 F62 111.1(17) . . ?
F63 B61 F62 108.4(19) . . ?
O11S C12S H12C 109.5 . . ?
O11S C12S H12D 109.5 . . ?
H12C C12S H12D 109.5 . . ?
O11S C12S H12E 109.5 . . ?
H12C C12S H12E 109.5 . . ?
H12D C12S H12E 109.5 . . ?
O21S C22S H22C 109.5 . . ?
O21S C22S H22D 109.5 . . ?
H22C C22S H22D 109.5 . . ?
O21S C22S H22E 109.5 . . ?
H22C C22S H22E 109.5 . . ?
H22D C22S H22E 109.5 . . ?
O31S C32S H32C 109.5 . . ?
O31S C32S H32D 109.5 . . ?
H32C C32S H32D 109.5 . . ?
O31S C32S H32E 109.5 . . ?
H32C C32S H32E 109.5 . . ?
H32D C32S H32E 109.5 . . ?
O41S C42S H42C 109.5 . . ?
O41S C42S H42D 109.5 . . ?
H42C C42S H42D 109.5 . . ?
O41S C42S H42E 109.5 . . ?
H42C C42S H42E 109.5 . . ?
H42D C42S H42E 109.5 . . ?
O51S C52S H52C 109.5 . . ?
O51S C52S H52D 109.5 . . ?
H52C C52S H52D 109.5 . . ?
O51S C52S H52E 109.5 . . ?
H52C C52S H52E 109.5 . . ?
H52D C52S H52E 109.5 . . ?
O61S C62S H62C 109.5 . . ?
O61S C62S H62D 109.5 . . ?
H62C C62S H62D 109.5 . . ?
O61S C62S H62E 109.5 . . ?
H62C C62S H62E 109.5 . . ?
H62D C62S H62E 109.5 . . ?
O71S C72S H72A 109.5 . . ?
O71S C72S H72B 109.5 . . ?
H72A C72S H72B 109.5 . . ?
O71S C72S H72C 109.5 . . ?
H72A C72S H72C 109.5 . . ?
H72B C72S H72C 109.5 . . ?
O81S C82S H82A 109.5 . . ?
O81S C82S H82B 109.5 . . ?
H82A C82S H82B 109.5 . . ?
O81S C82S H82C 109.5 . . ?
H82A C82S H82C 109.5 . . ?
H82B C82S H82C 109.5 . . ?
O91S C92S H92A 109.5 . . ?
O91S C92S H92B 109.5 . . ?
H92A C92S H92B 109.5 . . ?
O91S C92S H92C 109.5 . . ?
H92A C92S H92C 109.5 . . ?
H92B C92S H92C 109.5 . . ?

loop_
_geom_bond_atom_site_label_1
_geom_bond_atom_site_label_2
_geom_bond_distance
_geom_bond_site_symmetry_2
_geom_bond_publ_flag
Cd1 N311 2.293(9) . ?
Cd1 N111 2.308(9) . ?
Cd1 N222 2.326(9) . ?
Cd1 N211 2.374(9) . ?
Cd1 N321 2.399(8) . ?
Cd1 N122 2.418(8) . ?
Cd2 N411 2.292(8) . ?
Cd2 N131 2.325(9) . ?
Cd2 N422 2.358(8) . ?
Cd2 N511 2.358(7) . ?
Cd2 N522 2.367(8) . ?
Cd2 N142 2.393(8) . ?
Cd3 N431 2.314(9) . ?
Cd3 N231 2.321(11) . ?
Cd3 N611 2.338(10) . ?
Cd3 N622 2.356(9) . ?
Cd3 N442 2.372(9) . ?
Cd3 N242 2.399(9) . ?
Cd4 N631 2.296(9) . ?
Cd4 N531 2.304(9) . ?
Cd4 N331 2.343(8) . ?
Cd4 N342 2.385(8) . ?
Cd4 N542 2.386(9) . ?
Cd4 N642 2.413(8) . ?
N111 C116 1.327(15) . ?
N111 C112 1.356(15) . ?
C112 C113 1.385(16) . ?
C112 C123 1.473(16) . ?
C113 C114 1.385(18) . ?
C113 H113 0.9500 . ?
C114 C115 1.39(2) . ?
C114 H114 0.9500 . ?
C115 C116 1.393(19) . ?
C115 H115 0.9500 . ?
C116 H116 0.9500 . ?
N121 C125 1.350(14) . ?
N121 N122 1.352(11) . ?
N121 C126 1.470(14) . ?
N122 C123 1.328(13) . ?
C123 C124 1.379(15) . ?
C124 C125 1.368(16) . ?
C124 H124 0.9500 . ?
C125 H125 0.9500 . ?
C126 C152 1.488(15) . ?
C126 H12A 0.9900 . ?
C126 H12B 0.9900 . ?
N131 C132 1.317(15) . ?
N131 C136 1.358(14) . ?
C132 C133 1.379(16) . ?
C132 C143 1.480(16) . ?
C133 C134 1.360(19) . ?
C133 H133 0.9500 . ?
C134 C135 1.37(2) . ?
C134 H134 0.9500 . ?
C135 C136 1.337(18) . ?
C135 H135 0.9500 . ?
C136 H136 0.9500 . ?
N141 N142 1.345(11) . ?
N141 C145 1.351(14) . ?
N141 C146 1.466(14) . ?
N142 C143 1.336(14) . ?
C143 C144 1.385(16) . ?
C144 C145 1.338(17) . ?
C144 H144 0.9500 . ?
C145 H145 0.9500 . ?
C146 C153 1.518(14) . ?
C146 H14A 0.9900 . ?
C146 H14B 0.9900 . ?
C151 C152 1.365(14) . ?
C151 C156 1.420(15) . ?
C151 H151 0.9500 . ?
C152 C153 1.441(15) . ?
C153 C154 1.369(15) . ?
C154 C155 1.416(15) . ?
C154 H154 0.9500 . ?
C155 C161 1.404(15) . ?
C155 C156 1.422(15) . ?
C156 C164 1.429(15) . ?
C161 C162 1.368(16) . ?
C161 H161 0.9500 . ?
C162 C163 1.412(18) . ?
C162 H162 0.9500 . ?
C163 C164 1.339(16) . ?
C163 H163 0.9500 . ?
C164 H164 0.9500 . ?
N211 C216 1.322(14) . ?
N211 C212 1.354(14) . ?
C212 C213 1.387(15) . ?
C212 C223 1.451(15) . ?
C213 C214 1.379(18) . ?
C213 H213 0.9500 . ?
C214 C215 1.367(19) . ?
C214 H214 0.9500 . ?
C215 C216 1.365(17) . ?
C215 H215 0.9500 . ?
C216 H216 0.9500 . ?
N221 C225 1.337(13) . ?
N221 N222 1.357(12) . ?
N221 C226 1.443(13) . ?
N222 C223 1.363(13) . ?
C223 C224 1.403(15) . ?
C224 C225 1.373(16) . ?
C224 H224 0.9500 . ?
C225 H225 0.9500 . ?
C226 C252 1.489(14) . ?
C226 H22A 0.9900 . ?
C226 H22B 0.9900 . ?
N231 C232 1.337(17) . ?
N231 C236 1.338(16) . ?
C232 C233 1.415(18) . ?
C232 C243 1.460(16) . ?
C233 C234 1.46(2) . ?
C233 H233 0.9500 . ?
C234 C235 1.37(3) . ?
C234 H234 0.9500 . ?
C235 C236 1.40(2) . ?
C235 H235 0.9500 . ?
C236 H236 0.9500 . ?
N241 C245 1.325(15) . ?
N241 N242 1.364(12) . ?
N241 C246 1.460(13) . ?
N242 C243 1.355(15) . ?
C243 C244 1.361(17) . ?
C244 C245 1.350(17) . ?
C244 H244 0.9500 . ?
C245 H245 0.9500 . ?
C246 C253 1.483(15) . ?
C246 H24A 0.9900 . ?
C246 H24B 0.9900 . ?
C251 C252 1.378(15) . ?
C251 C256 1.412(14) . ?
C251 H251 0.9500 . ?
C252 C253 1.418(15) . ?
C253 C254 1.380(15) . ?
C254 C255 1.430(15) . ?
C254 H254 0.9500 . ?
C255 C261 1.401(16) . ?
C255 C256 1.421(16) . ?
C256 C264 1.418(15) . ?
C261 C262 1.378(18) . ?
C261 H261 0.9500 . ?
C262 C263 1.414(19) . ?
C262 H262 0.9500 . ?
C263 C264 1.331(17) . ?
C263 H263 0.9500 . ?
C264 H264 0.9500 . ?
N311 C316 1.338(15) . ?
N311 C312 1.360(14) . ?
C312 C313 1.384(15) . ?
C312 C325 1.489(15) . ?
C313 C314 1.391(17) . ?
C313 H313 0.9500 . ?
C314 C315 1.363(18) . ?
C314 H314 0.9500 . ?
C315 C316 1.393(17) . ?
C315 H315 0.9500 . ?
C316 H316 0.9500 . ?
N321 C325 1.334(12) . ?
N321 N322 1.363(12) . ?
N322 C323 1.323(15) . ?
N322 C326 1.465(12) . ?
C323 C324 1.347(17) . ?
C323 H323 0.9500 . ?
C324 C325 1.372(15) . ?
C324 H324 0.9500 . ?
C326 C352 1.492(15) . ?
C326 H32A 0.9900 . ?
C326 H32B 0.9900 . ?
N331 C336 1.324(14) . ?
N331 C332 1.361(13) . ?
C332 C333 1.364(14) . ?
C332 C343 1.483(14) . ?
C333 C334 1.389(16) . ?
C333 H333 0.9500 . ?
C334 C335 1.385(18) . ?
C334 H334 0.9500 . ?
C335 C336 1.365(16) . ?
C335 H335 0.9500 . ?
C336 H336 0.9500 . ?
N341 C345 1.325(13) . ?
N341 N342 1.370(11) . ?
N341 C346 1.494(13) . ?
N342 C343 1.326(12) . ?
C343 C344 1.390(14) . ?
C344 C345 1.371(14) . ?
C344 H344 0.9500 . ?
C345 H345 0.9500 . ?
C346 C353 1.493(14) . ?
C346 H34A 0.9900 . ?
C346 H34B 0.9900 . ?
C351 C352 1.359(15) . ?
C351 C356 1.420(16) . ?
C351 H351 0.9500 . ?
C352 C353 1.445(14) . ?
C353 C354 1.357(15) . ?
C354 C355 1.425(15) . ?
C354 H354 0.9500 . ?
C355 C361 1.401(17) . ?
C355 C356 1.441(16) . ?
C356 C364 1.403(16) . ?
C361 C362 1.355(18) . ?
C361 H361 0.9500 . ?
C362 C363 1.41(2) . ?
C362 H362 0.9500 . ?
C363 C364 1.372(19) . ?
C363 H363 0.9500 . ?
C364 H364 0.9500 . ?
N411 C416 1.343(14) . ?
N411 C412 1.363(13) . ?
C412 C413 1.396(15) . ?
C412 C423 1.447(14) . ?
C413 C414 1.377(17) . ?
C413 H413 0.9500 . ?
C414 C415 1.384(19) . ?
C414 H414 0.9500 . ?
C415 C416 1.365(17) . ?
C415 H415 0.9500 . ?
C416 H416 0.9500 . ?
N421 C425 1.345(13) . ?
N421 N422 1.349(11) . ?
N421 C426 1.472(13) . ?
N422 C423 1.358(13) . ?
C423 C424 1.406(14) . ?
C424 C425 1.343(15) . ?
C424 H424 0.9500 . ?
C425 H425 0.9500 . ?
C426 C452 1.532(14) . ?
C426 H42A 0.9900 . ?
C426 H42B 0.9900 . ?
N431 C432 1.322(15) . ?
N431 C436 1.332(16) . ?
C432 C433 1.401(15) . ?
C432 C443 1.478(16) . ?
C433 C434 1.396(16) . ?
C433 H433 0.9500 . ?
C434 C435 1.349(18) . ?
C434 H434 0.9500 . ?
C435 C436 1.413(18) . ?
C435 H435 0.9500 . ?
C436 H436 0.9500 . ?
N441 N442 1.341(12) . ?
N441 C445 1.344(14) . ?
N441 C446 1.469(12) . ?
N442 C443 1.336(13) . ?
C443 C444 1.350(16) . ?
C444 C445 1.371(16) . ?
C444 H444 0.9500 . ?
C445 H445 0.9500 . ?
C446 C453 1.519(14) . ?
C446 H44A 0.9900 . ?
C446 H44B 0.9900 . ?
C451 C452 1.351(15) . ?
C451 C456 1.414(15) . ?
C451 H451 0.9500 . ?
C452 C453 1.416(14) . ?
C453 C454 1.395(14) . ?
C454 C455 1.418(15) . ?
C454 H454 0.9500 . ?
C455 C456 1.401(15) . ?
C455 C461 1.425(16) . ?
C456 C464 1.435(16) . ?
C461 C462 1.361(18) . ?
C461 H461 0.9500 . ?
C462 C463 1.361(18) . ?
C462 H462 0.9500 . ?
C463 C464 1.382(17) . ?
C463 H463 0.9500 . ?
C464 H464 0.9500 . ?
N511 C516 1.332(13) . ?
N511 C512 1.333(13) . ?
C512 C513 1.369(14) . ?
C512 C523 1.477(14) . ?
C513 C514 1.428(15) . ?
C513 H513 0.9500 . ?
C514 C515 1.363(16) . ?
C514 H514 0.9500 . ?
C515 C516 1.357(15) . ?
C515 H515 0.9500 . ?
C516 H516 0.9500 . ?
N521 N522 1.347(11) . ?
N521 C525 1.351(13) . ?
N521 C526 1.444(12) . ?
N522 C523 1.360(12) . ?
C523 C524 1.369(15) . ?
C524 C525 1.342(15) . ?
C524 H524 0.9500 . ?
C525 H525 0.9500 . ?
C526 C552 1.495(14) . ?
C526 H52A 0.9900 . ?
C526 H52B 0.9900 . ?
N531 C536 1.308(14) . ?
N531 C532 1.375(14) . ?
C532 C533 1.390(14) . ?
C532 C543 1.463(14) . ?
C533 C534 1.430(17) . ?
C533 H533 0.9500 . ?
C534 C535 1.326(17) . ?
C534 H534 0.9500 . ?
C535 C536 1.392(15) . ?
C535 H535 0.9500 . ?
C536 H536 0.9500 . ?
N541 N542 1.333(11) . ?
N541 C545 1.352(14) . ?
N541 C546 1.440(13) . ?
N542 C543 1.351(13) . ?
C543 C544 1.389(16) . ?
C544 C545 1.329(16) . ?
C544 H544 0.9500 . ?
C545 H545 0.9500 . ?
C546 C553 1.525(14) . ?
C546 H54A 0.9900 . ?
C546 H54B 0.9900 . ?
C551 C552 1.358(14) . ?
C551 C556 1.435(14) . ?
C551 H551 0.9500 . ?
C552 C553 1.462(14) . ?
C553 C554 1.341(14) . ?
C554 C555 1.427(15) . ?
C554 H554 0.9500 . ?
C555 C561 1.397(15) . ?
C555 C556 1.437(15) . ?
C556 C564 1.392(15) . ?
C561 C562 1.364(17) . ?
C561 H561 0.9500 . ?
C562 C563 1.394(17) . ?
C562 H562 0.9500 . ?
C563 C564 1.381(16) . ?
C563 H563 0.9500 . ?
C564 H564 0.9500 . ?
N611 C616 1.330(17) . ?
N611 C612 1.361(15) . ?
C612 C613 1.391(18) . ?
C612 C623 1.463(17) . ?
C613 C614 1.36(2) . ?
C613 H613 0.9500 . ?
C614 C615 1.40(2) . ?
C614 H614 0.9500 . ?
C615 C616 1.38(2) . ?
C615 H615 0.9500 . ?
C616 H616 0.9500 . ?
N621 C625 1.328(14) . ?
N621 N622 1.366(12) . ?
N621 C626 1.424(14) . ?
N622 C623 1.344(14) . ?
C623 C624 1.393(16) . ?
C624 C625 1.325(17) . ?
C624 H624 0.9500 . ?
C625 H625 0.9500 . ?
C626 C652 1.514(16) . ?
C626 H62A 0.9900 . ?
C626 H62B 0.9900 . ?
N631 C636 1.324(13) . ?
N631 C632 1.359(14) . ?
C632 C633 1.381(16) . ?
C632 C643 1.469(15) . ?
C633 C634 1.389(17) . ?
C633 H633 0.9500 . ?
C634 C635 1.394(17) . ?
C634 H634 0.9500 . ?
C635 C636 1.368(16) . ?
C635 H635 0.9500 . ?
C636 H636 0.9500 . ?
N641 N642 1.326(12) . ?
N641 C645 1.376(15) . ?
N641 C646 1.445(14) . ?
N642 C643 1.328(13) . ?
C643 C644 1.390(15) . ?
C644 C645 1.359(17) . ?
C644 H644 0.9500 . ?
C645 H645 0.9500 . ?
C646 C653 1.521(14) . ?
C646 H64A 0.9900 . ?
C646 H64B 0.9900 . ?
C651 C652 1.367(15) . ?
C651 C656 1.422(16) . ?
C651 H651 0.9500 . ?
C652 C653 1.428(16) . ?
C653 C654 1.338(16) . ?
C654 C655 1.418(16) . ?
C654 H654 0.9500 . ?
C655 C656 1.414(18) . ?
C655 C661 1.426(17) . ?
C656 C664 1.444(18) . ?
C661 C662 1.35(2) . ?
C661 H661 0.9500 . ?
C662 C663 1.40(2) . ?
C662 H662 0.9500 . ?
C663 C664 1.33(2) . ?
C663 H663 0.9500 . ?
C664 H664 0.9500 . ?
B11 F12 1.380(16) . ?
B11 F14 1.382(16) . ?
B11 F13 1.396(16) . ?
B11 F15 1.408(16) . ?
B21 F25Y 1.390(5) . ?
B21 F24X 1.390(5) . ?
B21 F23X 1.391(5) . ?
B21 F22 1.392(5) . ?
B21 F24Y 1.392(5) . ?
B21 F23Y 1.392(5) . ?
B21 F25X 1.393(5) . ?
B31 F35 1.36(2) . ?
B31 F34 1.38(2) . ?
B31 F33 1.39(2) . ?
B31 F32 1.40(2) . ?
B41 F43Y 1.389(5) . ?
B41 F45X 1.389(5) . ?
B41 F45Y 1.390(5) . ?
B41 F44X 1.390(5) . ?
B41 F42 1.390(5) . ?
B41 F44Y 1.391(5) . ?
B41 F43X 1.391(5) . ?
B51 F55 1.370(18) . ?
B51 F53 1.383(17) . ?
B51 F54 1.395(18) . ?
B51 F52 1.417(17) . ?
B61 F65 1.38(2) . ?
B61 F64 1.38(2) . ?
B61 F63 1.38(2) . ?
B61 F62 1.39(3) . ?
O11S C12S 1.429(2) . ?
C12S H12C 0.9800 . ?
C12S H12D 0.9800 . ?
C12S H12E 0.9800 . ?
O21S C22S 1.430(2) . ?
C22S H22C 0.9800 . ?
C22S H22D 0.9800 . ?
C22S H22E 0.9800 . ?
O31S C32S 1.430(2) . ?
C32S H32C 0.9800 . ?
C32S H32D 0.9800 . ?
C32S H32E 0.9800 . ?
O41S C42S 1.430(2) . ?
C42S H42C 0.9800 . ?
C42S H42D 0.9800 . ?
C42S H42E 0.9800 . ?
O51S C52S 1.430(2) . ?
C52S H52C 0.9800 . ?
C52S H52D 0.9800 . ?
C52S H52E 0.9800 . ?
O61S C62S 1.430(2) . ?
C62S H62C 0.9800 . ?
C62S H62D 0.9800 . ?
C62S H62E 0.9800 . ?
O71S C72S 1.430(2) . ?
C72S H72A 0.9800 . ?
C72S H72B 0.9800 . ?
C72S H72C 0.9800 . ?
O81S C82S 1.429(2) . ?
C82S H82A 0.9800 . ?
C82S H82B 0.9800 . ?
C82S H82C 0.9800 . ?
O91S C92S 1.429(2) . ?
C92S H92A 0.9800 . ?
C92S H92B 0.9800 . ?
C92S H92C 0.9800 . ?

loop_
_geom_torsion_atom_site_label_1
_geom_torsion_atom_site_label_2
_geom_torsion_atom_site_label_3
_geom_torsion_atom_site_label_4
_geom_torsion
_geom_torsion_site_symmetry_1
_geom_torsion_site_symmetry_2
_geom_torsion_site_symmetry_3
_geom_torsion_site_symmetry_4
_geom_torsion_publ_flag
N311 Cd1 N111 C116 0.2(9) . . . . ?
N222 Cd1 N111 C116 144.7(10) . . . . ?
N211 Cd1 N111 C116 99.7(9) . . . . ?
N321 Cd1 N111 C116 -69.8(9) . . . . ?
N122 Cd1 N111 C116 -173.7(9) . . . . ?
N311 Cd1 N111 C112 177.6(7) . . . . ?
N222 Cd1 N111 C112 -37.9(14) . . . . ?
N211 Cd1 N111 C112 -83.0(8) . . . . ?
N321 Cd1 N111 C112 107.6(8) . . . . ?
N122 Cd1 N111 C112 3.7(7) . . . . ?
C116 N111 C112 C113 -3.9(16) . . . . ?
Cd1 N111 C112 C113 178.7(8) . . . . ?
C116 N111 C112 C123 176.7(10) . . . . ?
Cd1 N111 C112 C123 -0.7(12) . . . . ?
N111 C112 C113 C114 2.1(17) . . . . ?
C123 C112 C113 C114 -178.6(11) . . . . ?
C112 C113 C114 C115 1.3(19) . . . . ?
C113 C114 C115 C116 -3(2) . . . . ?
C112 N111 C116 C115 2.2(18) . . . . ?
Cd1 N111 C116 C115 179.6(10) . . . . ?
C114 C115 C116 N111 1(2) . . . . ?
C125 N121 N122 C123 3.0(11) . . . . ?
C126 N121 N122 C123 -180.0(9) . . . . ?
C125 N121 N122 Cd1 171.1(8) . . . . ?
C126 N121 N122 Cd1 -11.9(15) . . . . ?
N311 Cd1 N122 C123 -79(3) . . . . ?
N111 Cd1 N122 C123 -6.5(6) . . . . ?
N222 Cd1 N122 C123 160.5(7) . . . . ?
N211 Cd1 N122 C123 88.8(7) . . . . ?
N321 Cd1 N122 C123 -90.6(7) . . . . ?
N311 Cd1 N122 N121 114(3) . . . . ?
N111 Cd1 N122 N121 -173.9(10) . . . . ?
N222 Cd1 N122 N121 -6.9(10) . . . . ?
N211 Cd1 N122 N121 -78.6(10) . . . . ?
N321 Cd1 N122 N121 101.9(10) . . . . ?
N121 N122 C123 C124 -3.0(11) . . . . ?
Cd1 N122 C123 C124 -174.8(7) . . . . ?
N121 N122 C123 C112 -179.4(8) . . . . ?
Cd1 N122 C123 C112 8.8(11) . . . . ?
N111 C112 C123 N122 -5.8(14) . . . . ?
C113 C112 C123 N122 174.8(10) . . . . ?
N111 C112 C123 C124 178.6(10) . . . . ?
C113 C112 C123 C124 -0.8(17) . . . . ?
N122 C123 C124 C125 2.0(12) . . . . ?
C112 C123 C124 C125 177.9(10) . . . . ?
N122 N121 C125 C124 -1.8(12) . . . . ?
C126 N121 C125 C124 -178.7(10) . . . . ?
C123 C124 C125 N121 -0.1(12) . . . . ?
C125 N121 C126 C152 -73.6(13) . . . . ?
N122 N121 C126 C152 109.9(10) . . . . ?
N411 Cd2 N131 C132 175.5(9) . . . . ?
N422 Cd2 N131 C132 103.4(9) . . . . ?
N511 Cd2 N131 C132 -82.0(9) . . . . ?
N522 Cd2 N131 C132 -54.0(14) . . . . ?
N142 Cd2 N131 C132 3.4(8) . . . . ?
N411 Cd2 N131 C136 -8.2(9) . . . . ?
N422 Cd2 N131 C136 -80.3(9) . . . . ?
N511 Cd2 N131 C136 94.3(9) . . . . ?
N522 Cd2 N131 C136 122.3(11) . . . . ?
N142 Cd2 N131 C136 179.7(10) . . . . ?
C136 N131 C132 C133 2.0(18) . . . . ?
Cd2 N131 C132 C133 178.6(10) . . . . ?
C136 N131 C132 C143 -179.1(10) . . . . ?
Cd2 N131 C132 C143 -2.5(14) . . . . ?
N131 C132 C133 C134 -3(2) . . . . ?
C143 C132 C133 C134 178.5(14) . . . . ?
C132 C133 C134 C135 3(2) . . . . ?
C133 C134 C135 C136 -3(2) . . . . ?
C134 C135 C136 N131 2(2) . . . . ?
C132 N131 C136 C135 -2.0(19) . . . . ?
Cd2 N131 C136 C135 -178.3(11) . . . . ?
C145 N141 N142 C143 -1.6(11) . . . . ?
C146 N141 N142 C143 -174.6(9) . . . . ?
C145 N141 N142 Cd2 168.6(8) . . . . ?
C146 N141 N142 Cd2 -4.4(15) . . . . ?
N411 Cd2 N142 C143 -39.5(17) . . . . ?
N131 Cd2 N142 C143 -3.9(7) . . . . ?
N422 Cd2 N142 C143 -91.1(7) . . . . ?
N511 Cd2 N142 C143 89.4(7) . . . . ?
N522 Cd2 N142 C143 160.5(7) . . . . ?
N411 Cd2 N142 N141 151.0(12) . . . . ?
N131 Cd2 N142 N141 -173.5(11) . . . . ?
N422 Cd2 N142 N141 99.3(10) . . . . ?
N511 Cd2 N142 N141 -80.2(10) . . . . ?
N522 Cd2 N142 N141 -9.1(11) . . . . ?
N141 N142 C143 C144 0.7(12) . . . . ?
Cd2 N142 C143 C144 -172.5(8) . . . . ?
N141 N142 C143 C132 177.4(10) . . . . ?
Cd2 N142 C143 C132 4.2(13) . . . . ?
N131 C132 C143 N142 -1.3(16) . . . . ?
C133 C132 C143 N142 177.6(12) . . . . ?
N131 C132 C143 C144 174.7(12) . . . . ?
C133 C132 C143 C144 -6(2) . . . . ?
N142 C143 C144 C145 0.4(14) . . . . ?
C132 C143 C144 C145 -175.8(12) . . . . ?
C143 C144 C145 N141 -1.4(14) . . . . ?
N142 N141 C145 C144 1.9(13) . . . . ?
C146 N141 C145 C144 174.3(10) . . . . ?
N142 N141 C146 C153 106.5(11) . . . . ?
C145 N141 C146 C153 -65.2(14) . . . . ?
C156 C151 C152 C153 -1.4(15) . . . . ?
C156 C151 C152 C126 -177.4(10) . . . . ?
N121 C126 C152 C151 -16.6(14) . . . . ?
N121 C126 C152 C153 167.4(9) . . . . ?
C151 C152 C153 C154 2.7(15) . . . . ?
C126 C152 C153 C154 179.0(10) . . . . ?
C151 C152 C153 C146 -174.9(9) . . . . ?
C126 C152 C153 C146 1.4(14) . . . . ?
N141 C146 C153 C154 -4.0(15) . . . . ?
N141 C146 C153 C152 173.6(9) . . . . ?
C152 C153 C154 C155 -2.0(16) . . . . ?
C146 C153 C154 C155 175.5(10) . . . . ?
C153 C154 C155 C161 -177.3(10) . . . . ?
C153 C154 C155 C156 -0.1(16) . . . . ?
C152 C151 C156 C155 -0.7(15) . . . . ?
C152 C151 C156 C164 176.8(10) . . . . ?
C161 C155 C156 C151 178.7(10) . . . . ?
C154 C155 C156 C151 1.4(15) . . . . ?
C161 C155 C156 C164 1.1(15) . . . . ?
C154 C155 C156 C164 -176.1(9) . . . . ?
C154 C155 C161 C162 175.7(11) . . . . ?
C156 C155 C161 C162 -1.4(17) . . . . ?
C155 C161 C162 C163 0.8(18) . . . . ?
C161 C162 C163 C164 -0.1(19) . . . . ?
C162 C163 C164 C156 -0.2(18) . . . . ?
C151 C156 C164 C163 -177.8(10) . . . . ?
C155 C156 C164 C163 -0.4(16) . . . . ?
N311 Cd1 N211 C216 91.5(10) . . . . ?
N111 Cd1 N211 C216 -16.2(10) . . . . ?
N222 Cd1 N211 C216 178.4(10) . . . . ?
N321 Cd1 N211 C216 89.8(19) . . . . ?
N122 Cd1 N211 C216 -87.1(10) . . . . ?
N311 Cd1 N211 C212 -92.2(7) . . . . ?
N111 Cd1 N211 C212 160.1(7) . . . . ?
N222 Cd1 N211 C212 -5.3(7) . . . . ?
N321 Cd1 N211 C212 -93.9(17) . . . . ?
N122 Cd1 N211 C212 89.2(7) . . . . ?
C216 N211 C212 C213 4.7(16) . . . . ?
Cd1 N211 C212 C213 -171.8(8) . . . . ?
C216 N211 C212 C223 -176.7(10) . . . . ?
Cd1 N211 C212 C223 6.7(11) . . . . ?
N211 C212 C213 C214 -3.3(17) . . . . ?
C223 C212 C213 C214 178.2(11) . . . . ?
C212 C213 C214 C215 2.0(19) . . . . ?
C213 C214 C215 C216 -2(2) . . . . ?
C212 N211 C216 C215 -4.9(18) . . . . ?
Cd1 N211 C216 C215 171.2(10) . . . . ?
C214 C215 C216 N211 4(2) . . . . ?
C225 N221 N222 C223 -0.9(11) . . . . ?
C226 N221 N222 C223 -176.2(8) . . . . ?
C225 N221 N222 Cd1 176.7(7) . . . . ?
C226 N221 N222 Cd1 1.5(14) . . . . ?
N311 Cd1 N222 N221 -76.1(9) . . . . ?
N111 Cd1 N222 N221 137.6(10) . . . . ?
N211 Cd1 N222 N221 -174.4(10) . . . . ?
N321 Cd1 N222 N221 -5.9(10) . . . . ?
N122 Cd1 N222 N221 98.6(9) . . . . ?
N311 Cd1 N222 C223 101.4(7) . . . . ?
N111 Cd1 N222 C223 -44.8(13) . . . . ?
N211 Cd1 N222 C223 3.1(6) . . . . ?
N321 Cd1 N222 C223 171.6(6) . . . . ?
N122 Cd1 N222 C223 -83.8(7) . . . . ?
N221 N222 C223 C224 0.9(11) . . . . ?
Cd1 N222 C223 C224 -177.4(7) . . . . ?
N221 N222 C223 C212 177.4(9) . . . . ?
Cd1 N222 C223 C212 -0.9(12) . . . . ?
N211 C212 C223 N222 -4.0(14) . . . . ?
C213 C212 C223 N222 174.5(10) . . . . ?
N211 C212 C223 C224 171.7(11) . . . . ?
C213 C212 C223 C224 -9.8(18) . . . . ?
N222 C223 C224 C225 -0.6(12) . . . . ?
C212 C223 C224 C225 -176.7(10) . . . . ?
N222 N221 C225 C224 0.6(12) . . . . ?
C226 N221 C225 C224 175.2(9) . . . . ?
C223 C224 C225 N221 0.0(12) . . . . ?
C225 N221 C226 C252 -82.6(13) . . . . ?
N222 N221 C226 C252 91.6(11) . . . . ?
N431 Cd3 N231 C232 -91.6(8) . . . . ?
N611 Cd3 N231 C232 171.1(8) . . . . ?
N622 Cd3 N231 C232 100.0(8) . . . . ?
N442 Cd3 N231 C232 -45(2) . . . . ?
N242 Cd3 N231 C232 -1.8(8) . . . . ?
N431 Cd3 N231 C236 96.1(10) . . . . ?
N611 Cd3 N231 C236 -1.1(10) . . . . ?
N622 Cd3 N231 C236 -72.2(10) . . . . ?
N442 Cd3 N231 C236 143.1(15) . . . . ?
N242 Cd3 N231 C236 -174.0(11) . . . . ?
C236 N231 C232 C233 1.1(18) . . . . ?
Cd3 N231 C232 C233 -171.3(9) . . . . ?
C236 N231 C232 C243 179.2(11) . . . . ?
Cd3 N231 C232 C243 6.8(13) . . . . ?
N231 C232 C233 C234 0.0(18) . . . . ?
C243 C232 C233 C234 -178.2(11) . . . . ?
C232 C233 C234 C235 -1(2) . . . . ?
C233 C234 C235 C236 1(3) . . . . ?
C232 N231 C236 C235 -1(2) . . . . ?
Cd3 N231 C236 C235 170.9(12) . . . . ?
C234 C235 C236 N231 0(3) . . . . ?
C245 N241 N242 C243 -1.0(12) . . . . ?
C246 N241 N242 C243 -177.0(9) . . . . ?
C245 N241 N242 Cd3 164.4(9) . . . . ?
C246 N241 N242 Cd3 -11.6(15) . . . . ?
N431 Cd3 N242 C243 96.7(8) . . . . ?
N231 Cd3 N242 C243 -3.5(7) . . . . ?
N611 Cd3 N242 C243 -38(2) . . . . ?
N622 Cd3 N242 C243 -88.1(8) . . . . ?
N442 Cd3 N242 C243 168.5(7) . . . . ?
N431 Cd3 N242 N241 -67.6(11) . . . . ?
N231 Cd3 N242 N241 -167.9(11) . . . . ?
N611 Cd3 N242 N241 157.4(14) . . . . ?
N622 Cd3 N242 N241 107.6(10) . . . . ?
N442 Cd3 N242 N241 4.1(11) . . . . ?
N241 N242 C243 C244 0.5(12) . . . . ?
Cd3 N242 C243 C244 -169.3(8) . . . . ?
N241 N242 C243 C232 177.9(9) . . . . ?
Cd3 N242 C243 C232 8.1(12) . . . . ?
N231 C232 C243 N242 -10.2(16) . . . . ?
C233 C232 C243 N242 168.0(10) . . . . ?
N231 C232 C243 C244 166.6(12) . . . . ?
C233 C232 C243 C244 -15.2(19) . . . . ?
N242 C243 C244 C245 0.3(14) . . . . ?
C232 C243 C244 C245 -176.7(12) . . . . ?
N242 N241 C245 C244 1.2(13) . . . . ?
C246 N241 C245 C244 176.8(10) . . . . ?
C243 C244 C245 N241 -0.9(14) . . . . ?
C245 N241 C246 C253 -81.3(14) . . . . ?
N242 N241 C246 C253 93.9(11) . . . . ?
C256 C251 C252 C253 -2.1(16) . . . . ?
C256 C251 C252 C226 177.6(10) . . . . ?
N221 C226 C252 C251 9.9(15) . . . . ?
N221 C226 C252 C253 -170.3(9) . . . . ?
C251 C252 C253 C254 1.7(15) . . . . ?
C226 C252 C253 C254 -178.1(9) . . . . ?
C251 C252 C253 C246 -179.5(10) . . . . ?
C226 C252 C253 C246 0.7(14) . . . . ?
N241 C246 C253 C254 3.6(15) . . . . ?
N241 C246 C253 C252 -175.2(9) . . . . ?
C252 C253 C254 C255 -2.5(15) . . . . ?
C246 C253 C254 C255 178.7(10) . . . . ?
C253 C254 C255 C261 -178.7(11) . . . . ?
C253 C254 C255 C256 3.7(15) . . . . ?
C252 C251 C256 C264 179.9(11) . . . . ?
C252 C251 C256 C255 3.4(17) . . . . ?
C261 C255 C256 C251 178.3(11) . . . . ?
C254 C255 C256 C251 -4.0(15) . . . . ?
C261 C255 C256 C264 1.5(16) . . . . ?
C254 C255 C256 C264 179.2(10) . . . . ?
C256 C255 C261 C262 -1.7(18) . . . . ?
C254 C255 C261 C262 -179.3(11) . . . . ?
C255 C261 C262 C263 -0.1(19) . . . . ?
C261 C262 C263 C264 2(2) . . . . ?
C262 C263 C264 C256 -2(2) . . . . ?
C251 C256 C264 C263 -176.0(12) . . . . ?
C255 C256 C264 C263 0.5(18) . . . . ?
N111 Cd1 N311 C316 108.0(10) . . . . ?
N222 Cd1 N311 C316 -60.7(10) . . . . ?
N211 Cd1 N311 C316 10.9(10) . . . . ?
N321 Cd1 N311 C316 -169.4(10) . . . . ?
N122 Cd1 N311 C316 179(100) . . . . ?
N111 Cd1 N311 C312 -83.6(8) . . . . ?
N222 Cd1 N311 C312 107.7(8) . . . . ?
N211 Cd1 N311 C312 179.3(8) . . . . ?
N321 Cd1 N311 C312 -1.1(8) . . . . ?
N122 Cd1 N311 C312 -13(3) . . . . ?
C316 N311 C312 C313 1.7(16) . . . . ?
Cd1 N311 C312 C313 -167.3(8) . . . . ?
C316 N311 C312 C325 177.6(10) . . . . ?
Cd1 N311 C312 C325 8.6(12) . . . . ?
N311 C312 C313 C314 -1.2(17) . . . . ?
C325 C312 C313 C314 -176.8(11) . . . . ?
C312 C313 C314 C315 -0.4(18) . . . . ?
C313 C314 C315 C316 1(2) . . . . ?
C312 N311 C316 C315 -0.8(19) . . . . ?
Cd1 N311 C316 C315 167.8(10) . . . . ?
C314 C315 C316 N311 -1(2) . . . . ?
N311 Cd1 N321 C325 -7.4(7) . . . . ?
N111 Cd1 N321 C325 100.9(8) . . . . ?
N222 Cd1 N321 C325 -90.7(7) . . . . ?
N211 Cd1 N321 C325 -6(2) . . . . ?
N122 Cd1 N321 C325 171.3(7) . . . . ?
N311 Cd1 N321 N322 -161.6(11) . . . . ?
N111 Cd1 N321 N322 -53.3(10) . . . . ?
N222 Cd1 N321 N322 115.1(10) . . . . ?
N211 Cd1 N321 N322 -159.8(14) . . . . ?
N122 Cd1 N321 N322 17.1(10) . . . . ?
C325 N321 N322 C323 1.8(13) . . . . ?
Cd1 N321 N322 C323 157.5(9) . . . . ?
C325 N321 N322 C326 178.4(9) . . . . ?
Cd1 N321 N322 C326 -26.0(15) . . . . ?
N321 N322 C323 C324 -2.6(15) . . . . ?
C326 N322 C323 C324 -178.7(11) . . . . ?
N322 C323 C324 C325 2.2(15) . . . . ?
N322 N321 C325 C324 -0.4(13) . . . . ?
Cd1 N321 C325 C324 -163.3(8) . . . . ?
N322 N321 C325 C312 177.8(9) . . . . ?
Cd1 N321 C325 C312 14.9(12) . . . . ?
C323 C324 C325 N321 -1.1(15) . . . . ?
C323 C324 C325 C312 -179.1(12) . . . . ?
N311 C312 C325 N321 -16.1(15) . . . . ?
C313 C312 C325 N321 159.8(10) . . . . ?
N311 C312 C325 C324 161.8(12) . . . . ?
C313 C312 C325 C324 -22.3(19) . . . . ?
C323 N322 C326 C352 -82.3(15) . . . . ?
N321 N322 C326 C352 101.9(11) . . . . ?
N631 Cd4 N331 C336 115.0(9) . . . . ?
N531 Cd4 N331 C336 9.5(9) . . . . ?
N342 Cd4 N331 C336 -167.3(9) . . . . ?
N542 Cd4 N331 C336 -60.8(9) . . . . ?
N642 Cd4 N331 C336 159(3) . . . . ?
N631 Cd4 N331 C332 -78.2(8) . . . . ?
N531 Cd4 N331 C332 176.4(7) . . . . ?
N342 Cd4 N331 C332 -0.5(7) . . . . ?
N542 Cd4 N331 C332 106.0(8) . . . . ?
N642 Cd4 N331 C332 -34(4) . . . . ?
C336 N331 C332 C333 -1.2(15) . . . . ?
Cd4 N331 C332 C333 -168.8(7) . . . . ?
C336 N331 C332 C343 176.0(9) . . . . ?
Cd4 N331 C332 C343 8.3(11) . . . . ?
N331 C332 C333 C334 2.6(15) . . . . ?
C343 C332 C333 C334 -174.4(9) . . . . ?
C332 C333 C334 C335 -2.2(16) . . . . ?
C333 C334 C335 C336 0.4(16) . . . . ?
C332 N331 C336 C335 -0.8(16) . . . . ?
Cd4 N331 C336 C335 166.2(9) . . . . ?
C334 C335 C336 N331 1.1(17) . . . . ?
C345 N341 N342 C343 0.3(10) . . . . ?
C346 N341 N342 C343 179.2(8) . . . . ?
C345 N341 N342 Cd4 156.2(7) . . . . ?
C346 N341 N342 Cd4 -24.9(13) . . . . ?
N631 Cd4 N342 C343 99.6(7) . . . . ?
N531 Cd4 N342 C343 -25(2) . . . . ?
N331 Cd4 N342 C343 -8.3(7) . . . . ?
N542 Cd4 N342 C343 -85.4(7) . . . . ?
N642 Cd4 N342 C343 168.7(7) . . . . ?
N631 Cd4 N342 N341 -54.4(9) . . . . ?
N531 Cd4 N342 N341 -179(100) . . . . ?
N331 Cd4 N342 N341 -162.3(9) . . . . ?
N542 Cd4 N342 N341 120.6(9) . . . . ?
N642 Cd4 N342 N341 14.7(9) . . . . ?
N341 N342 C343 C344 -0.9(10) . . . . ?
Cd4 N342 C343 C344 -163.1(6) . . . . ?
N341 N342 C343 C332 178.2(8) . . . . ?
Cd4 N342 C343 C332 16.0(11) . . . . ?
N331 C332 C343 N342 -16.6(13) . . . . ?
C333 C332 C343 N342 160.6(9) . . . . ?
N331 C332 C343 C344 162.4(10) . . . . ?
C333 C332 C343 C344 -20.4(16) . . . . ?
N342 C343 C344 C345 1.1(11) . . . . ?
C332 C343 C344 C345 -177.9(9) . . . . ?
N342 N341 C345 C344 0.4(11) . . . . ?
C346 N341 C345 C344 -178.3(9) . . . . ?
C343 C344 C345 N341 -0.9(11) . . . . ?
C345 N341 C346 C353 -70.9(13) . . . . ?
N342 N341 C346 C353 110.5(10) . . . . ?
C356 C351 C352 C353 2.6(16) . . . . ?
C356 C351 C352 C326 179.3(10) . . . . ?
N322 C326 C352 C351 10.5(15) . . . . ?
N322 C326 C352 C353 -172.7(9) . . . . ?
C351 C352 C353 C354 -0.8(15) . . . . ?
C326 C352 C353 C354 -177.8(10) . . . . ?
C351 C352 C353 C346 179.2(9) . . . . ?
C326 C352 C353 C346 2.2(13) . . . . ?
N341 C346 C353 C354 10.1(14) . . . . ?
N341 C346 C353 C352 -169.9(8) . . . . ?
C352 C353 C354 C355 -1.6(16) . . . . ?
C346 C353 C354 C355 178.4(10) . . . . ?
C353 C354 C355 C361 -179.6(12) . . . . ?
C353 C354 C355 C356 2.2(17) . . . . ?
C352 C351 C356 C364 178.9(11) . . . . ?
C352 C351 C356 C355 -1.9(16) . . . . ?
C361 C355 C356 C364 0.5(17) . . . . ?
C354 C355 C356 C364 178.8(10) . . . . ?
C361 C355 C356 C351 -178.7(11) . . . . ?
C354 C355 C356 C351 -0.5(16) . . . . ?
C354 C355 C361 C362 -178.6(13) . . . . ?
C356 C355 C361 C362 0(2) . . . . ?
C355 C361 C362 C363 0(2) . . . . ?
C361 C362 C363 C364 1(2) . . . . ?
C362 C363 C364 C356 -1(2) . . . . ?
C351 C356 C364 C363 179.2(12) . . . . ?
C355 C356 C364 C363 0.1(17) . . . . ?
N131 Cd2 N411 C416 97.0(9) . . . . ?
N422 Cd2 N411 C416 -175.1(9) . . . . ?
N511 Cd2 N411 C416 3.3(9) . . . . ?
N522 Cd2 N411 C416 -69.1(9) . . . . ?
N142 Cd2 N411 C416 130.7(13) . . . . ?
N131 Cd2 N411 C412 -81.0(7) . . . . ?
N422 Cd2 N411 C412 7.0(7) . . . . ?
N511 Cd2 N411 C412 -174.7(7) . . . . ?
N522 Cd2 N411 C412 112.9(7) . . . . ?
N142 Cd2 N411 C412 -47.3(16) . . . . ?
C416 N411 C412 C413 -1.4(15) . . . . ?
Cd2 N411 C412 C413 176.7(8) . . . . ?
C416 N411 C412 C423 178.2(9) . . . . ?
Cd2 N411 C412 C423 -3.7(11) . . . . ?
N411 C412 C413 C414 0.2(16) . . . . ?
C423 C412 C413 C414 -179.4(10) . . . . ?
C412 C413 C414 C415 1.7(18) . . . . ?
C413 C414 C415 C416 -2.2(19) . . . . ?
C412 N411 C416 C415 0.8(17) . . . . ?
Cd2 N411 C416 C415 -177.2(9) . . . . ?
C414 C415 C416 N411 1.0(19) . . . . ?
C425 N421 N422 C423 0.0(11) . . . . ?
C426 N421 N422 C423 179.6(8) . . . . ?
C425 N421 N422 Cd2 160.5(8) . . . . ?
C426 N421 N422 Cd2 -20.0(14) . . . . ?
N411 Cd2 N422 N421 -169.0(10) . . . . ?
N131 Cd2 N422 N421 -70.5(10) . . . . ?
N511 Cd2 N422 N421 175(2) . . . . ?
N522 Cd2 N422 N421 102.3(10) . . . . ?
N142 Cd2 N422 N421 0.0(10) . . . . ?
N411 Cd2 N422 C423 -9.3(6) . . . . ?
N131 Cd2 N422 C423 89.1(7) . . . . ?
N511 Cd2 N422 C423 -25(3) . . . . ?
N522 Cd2 N422 C423 -98.1(7) . . . . ?
N142 Cd2 N422 C423 159.6(6) . . . . ?
N421 N422 C423 C424 0.1(11) . . . . ?
Cd2 N422 C423 C424 -166.3(7) . . . . ?
N421 N422 C423 C412 177.8(9) . . . . ?
Cd2 N422 C423 C412 11.4(11) . . . . ?
N411 C412 C423 N422 -5.6(14) . . . . ?
C413 C412 C423 N422 173.9(10) . . . . ?
N411 C412 C423 C424 171.6(10) . . . . ?
C413 C412 C423 C424 -8.9(17) . . . . ?
N422 C423 C424 C425 -0.2(12) . . . . ?
C412 C423 C424 C425 -177.6(10) . . . . ?
C423 C424 C425 N421 0.2(13) . . . . ?
N422 N421 C425 C424 -0.1(12) . . . . ?
C426 N421 C425 C424 -179.6(10) . . . . ?
C425 N421 C426 C452 -72.7(13) . . . . ?
N422 N421 C426 C452 107.9(10) . . . . ?
N231 Cd3 N431 C432 168.4(8) . . . . ?
N611 Cd3 N431 C432 -91.4(9) . . . . ?
N622 Cd3 N431 C432 -63.9(17) . . . . ?
N442 Cd3 N431 C432 -2.6(8) . . . . ?
N242 Cd3 N431 C432 97.4(9) . . . . ?
N231 Cd3 N431 C436 -7.2(11) . . . . ?
N611 Cd3 N431 C436 93.0(11) . . . . ?
N622 Cd3 N431 C436 120.4(15) . . . . ?
N442 Cd3 N431 C436 -178.3(11) . . . . ?
N242 Cd3 N431 C436 -78.3(11) . . . . ?
C436 N431 C432 C433 -3.1(18) . . . . ?
Cd3 N431 C432 C433 -178.9(8) . . . . ?
C436 N431 C432 C443 -179.0(11) . . . . ?
Cd3 N431 C432 C443 5.2(13) . . . . ?
N431 C432 C433 C434 3.2(16) . . . . ?
C443 C432 C433 C434 179.0(10) . . . . ?
C432 C433 C434 C435 -2.7(17) . . . . ?
C433 C434 C435 C436 2(2) . . . . ?
C432 N431 C436 C435 3(2) . . . . ?
Cd3 N431 C436 C435 178.1(10) . . . . ?
C434 C435 C436 N431 -2(2) . . . . ?
C445 N441 N442 C443 -0.2(11) . . . . ?
C446 N441 N442 C443 -177.2(9) . . . . ?
C445 N441 N442 Cd3 170.0(8) . . . . ?
C446 N441 N442 Cd3 -7.1(15) . . . . ?
N431 Cd3 N442 C443 -0.4(7) . . . . ?
N231 Cd3 N442 C443 -50(2) . . . . ?
N611 Cd3 N442 C443 95.1(7) . . . . ?
N622 Cd3 N442 C443 166.5(7) . . . . ?
N242 Cd3 N442 C443 -90.4(7) . . . . ?
N431 Cd3 N442 N441 -170.0(11) . . . . ?
N231 Cd3 N442 N441 140.8(15) . . . . ?
N611 Cd3 N442 N441 -74.5(10) . . . . ?
N622 Cd3 N442 N441 -3.1(11) . . . . ?
N242 Cd3 N442 N441 100.0(10) . . . . ?
N441 N442 C443 C444 0.2(12) . . . . ?
Cd3 N442 C443 C444 -172.8(7) . . . . ?
N441 N442 C443 C432 176.1(9) . . . . ?
Cd3 N442 C443 C432 3.1(12) . . . . ?
N431 C432 C443 N442 -5.6(15) . . . . ?
C433 C432 C443 N442 178.4(10) . . . . ?
N431 C432 C443 C444 169.4(11) . . . . ?
C433 C432 C443 C444 -6.6(18) . . . . ?
N442 C443 C444 C445 -0.1(13) . . . . ?
C432 C443 C444 C445 -175.4(11) . . . . ?
N442 N441 C445 C444 0.1(12) . . . . ?
C446 N441 C445 C444 176.9(9) . . . . ?
C443 C444 C445 N441 0.0(12) . . . . ?
N442 N441 C446 C453 99.8(11) . . . . ?
C445 N441 C446 C453 -76.7(14) . . . . ?
C456 C451 C452 C453 -2.3(17) . . . . ?
C456 C451 C452 C426 176.4(10) . . . . ?
N421 C426 C452 C451 -2.6(14) . . . . ?
N421 C426 C452 C453 176.1(8) . . . . ?
C451 C452 C453 C454 -0.2(15) . . . . ?
C426 C452 C453 C454 -179.0(9) . . . . ?
C451 C452 C453 C446 -178.0(10) . . . . ?
C426 C452 C453 C446 3.2(13) . . . . ?
N441 C446 C453 C454 -1.9(15) . . . . ?
N441 C446 C453 C452 175.9(9) . . . . ?
C452 C453 C454 C455 3.3(16) . . . . ?
C446 C453 C454 C455 -179.0(10) . . . . ?
C453 C454 C455 C456 -4.0(17) . . . . ?
C453 C454 C455 C461 175.1(11) . . . . ?
C454 C455 C456 C451 1.6(17) . . . . ?
C461 C455 C456 C451 -177.5(12) . . . . ?
C454 C455 C456 C464 -178.3(11) . . . . ?
C461 C455 C456 C464 2.6(18) . . . . ?
C452 C451 C456 C455 1.6(18) . . . . ?
C452 C451 C456 C464 -178.5(12) . . . . ?
C456 C455 C461 C462 2(2) . . . . ?
C454 C455 C461 C462 -177.0(13) . . . . ?
C455 C461 C462 C463 -5(2) . . . . ?
C461 C462 C463 C464 2(3) . . . . ?
C462 C463 C464 C456 3(2) . . . . ?
C455 C456 C464 C463 -5(2) . . . . ?
C451 C456 C464 C463 175.1(13) . . . . ?
N411 Cd2 N511 C516 97.3(9) . . . . ?
N131 Cd2 N511 C516 -1.5(9) . . . . ?
N422 Cd2 N511 C516 113(3) . . . . ?
N522 Cd2 N511 C516 -172.5(9) . . . . ?
N142 Cd2 N511 C516 -72.0(9) . . . . ?
N411 Cd2 N511 C512 -96.8(7) . . . . ?
N131 Cd2 N511 C512 164.4(7) . . . . ?
N422 Cd2 N511 C512 -81(3) . . . . ?
N522 Cd2 N511 C512 -6.6(7) . . . . ?
N142 Cd2 N511 C512 93.9(7) . . . . ?
C516 N511 C512 C513 2.7(15) . . . . ?
Cd2 N511 C512 C513 -164.3(8) . . . . ?
C516 N511 C512 C523 -178.4(9) . . . . ?
Cd2 N511 C512 C523 14.7(11) . . . . ?
N511 C512 C513 C514 -2.1(16) . . . . ?
C523 C512 C513 C514 178.9(10) . . . . ?
C512 C513 C514 C515 0.0(17) . . . . ?
C513 C514 C515 C516 1.4(17) . . . . ?
C512 N511 C516 C515 -1.1(17) . . . . ?
Cd2 N511 C516 C515 164.4(9) . . . . ?
C514 C515 C516 N511 -0.9(19) . . . . ?
C525 N521 N522 C523 0.6(11) . . . . ?
C526 N521 N522 C523 178.9(8) . . . . ?
C525 N521 N522 Cd2 161.2(8) . . . . ?
C526 N521 N522 Cd2 -20.4(14) . . . . ?
N411 Cd2 N522 N521 -60.6(9) . . . . ?
N131 Cd2 N522 N521 168.4(9) . . . . ?
N422 Cd2 N522 N521 12.1(10) . . . . ?
N511 Cd2 N522 N521 -162.0(10) . . . . ?
N142 Cd2 N522 N521 114.9(9) . . . . ?
N411 Cd2 N522 C523 98.9(7) . . . . ?
N131 Cd2 N522 C523 -32.1(13) . . . . ?
N422 Cd2 N522 C523 171.5(6) . . . . ?
N511 Cd2 N522 C523 -2.5(6) . . . . ?
N142 Cd2 N522 C523 -85.6(7) . . . . ?
N521 N522 C523 C524 -0.2(11) . . . . ?
Cd2 N522 C523 C524 -166.1(7) . . . . ?
N521 N522 C523 C512 176.8(8) . . . . ?
Cd2 N522 C523 C512 10.8(11) . . . . ?
N511 C512 C523 N522 -17.6(14) . . . . ?
C513 C512 C523 N522 161.4(9) . . . . ?
N511 C512 C523 C524 158.5(11) . . . . ?
C513 C512 C523 C524 -22.5(17) . . . . ?
N522 C523 C524 C525 -0.3(12) . . . . ?
C512 C523 C524 C525 -176.7(11) . . . . ?
C523 C524 C525 N521 0.6(12) . . . . ?
N522 N521 C525 C524 -0.7(12) . . . . ?
C526 N521 C525 C524 -178.9(10) . . . . ?
N522 N521 C526 C552 91.1(11) . . . . ?
C525 N521 C526 C552 -90.9(13) . . . . ?
N631 Cd4 N531 C536 -2.7(9) . . . . ?
N331 Cd4 N531 C536 104.6(9) . . . . ?
N342 Cd4 N531 C536 120.8(16) . . . . ?
N542 Cd4 N531 C536 -176.6(9) . . . . ?
N642 Cd4 N531 C536 -72.7(9) . . . . ?
N631 Cd4 N531 C532 169.5(7) . . . . ?
N331 Cd4 N531 C532 -83.2(7) . . . . ?
N342 Cd4 N531 C532 -67.0(19) . . . . ?
N542 Cd4 N531 C532 -4.4(7) . . . . ?
N642 Cd4 N531 C532 99.4(7) . . . . ?
C536 N531 C532 C533 -0.9(15) . . . . ?
Cd4 N531 C532 C533 -173.4(8) . . . . ?
C536 N531 C532 C543 -179.2(9) . . . . ?
Cd4 N531 C532 C543 8.3(11) . . . . ?
N531 C532 C533 C534 3.0(16) . . . . ?
C543 C532 C533 C534 -178.8(10) . . . . ?
C532 C533 C534 C535 -1.8(18) . . . . ?
C533 C534 C535 C536 -1.3(18) . . . . ?
C532 N531 C536 C535 -2.4(16) . . . . ?
Cd4 N531 C536 C535 169.6(8) . . . . ?
C534 C535 C536 N531 3.6(18) . . . . ?
C545 N541 N542 C543 -1.1(11) . . . . ?
C546 N541 N542 C543 -178.6(9) . . . . ?
C545 N541 N542 Cd4 170.6(8) . . . . ?
C546 N541 N542 Cd4 -6.9(15) . . . . ?
N631 Cd4 N542 N541 141.4(18) . . . . ?
N531 Cd4 N542 N541 -171.2(10) . . . . ?
N331 Cd4 N542 N541 -68.8(10) . . . . ?
N342 Cd4 N542 N541 -0.9(10) . . . . ?
N642 Cd4 N542 N541 107.8(10) . . . . ?
N631 Cd4 N542 C543 -47(2) . . . . ?
N531 Cd4 N542 C543 0.0(7) . . . . ?
N331 Cd4 N542 C543 102.4(7) . . . . ?
N342 Cd4 N542 C543 170.3(7) . . . . ?
N642 Cd4 N542 C543 -81.0(7) . . . . ?
N541 N542 C543 C544 0.9(11) . . . . ?
Cd4 N542 C543 C544 -173.4(7) . . . . ?
N541 N542 C543 C532 178.5(9) . . . . ?
Cd4 N542 C543 C532 4.3(11) . . . . ?
N531 C532 C543 N542 -8.5(14) . . . . ?
C533 C532 C543 N542 173.1(10) . . . . ?
N531 C532 C543 C544 168.6(10) . . . . ?
C533 C532 C543 C544 -9.7(17) . . . . ?
N542 C543 C544 C545 -0.3(12) . . . . ?
C532 C543 C544 C545 -177.7(11) . . . . ?
C543 C544 C545 N541 -0.4(13) . . . . ?
N542 N541 C545 C544 0.9(13) . . . . ?
C546 N541 C545 C544 178.2(10) . . . . ?
N542 N541 C546 C553 99.6(11) . . . . ?
C545 N541 C546 C553 -77.4(14) . . . . ?
C556 C551 C552 C553 0.3(14) . . . . ?
C556 C551 C552 C526 179.4(9) . . . . ?
N521 C526 C552 C551 12.9(14) . . . . ?
N521 C526 C552 C553 -168.0(9) . . . . ?
C551 C552 C553 C554 -2.6(15) . . . . ?
C526 C552 C553 C554 178.2(10) . . . . ?
C551 C552 C553 C546 -179.5(9) . . . . ?
C526 C552 C553 C546 1.3(13) . . . . ?
N541 C546 C553 C554 17.3(15) . . . . ?
N541 C546 C553 C552 -166.0(9) . . . . ?
C552 C553 C554 C555 2.7(16) . . . . ?
C546 C553 C554 C555 179.3(10) . . . . ?
C553 C554 C555 C561 -179.7(11) . . . . ?
C553 C554 C555 C556 -0.4(16) . . . . ?
C552 C551 C556 C564 -177.8(10) . . . . ?
C552 C551 C556 C555 2.0(15) . . . . ?
C561 C555 C556 C564 -2.8(15) . . . . ?
C554 C555 C556 C564 177.9(10) . . . . ?
C561 C555 C556 C551 177.4(10) . . . . ?
C554 C555 C556 C551 -1.9(15) . . . . ?
C554 C555 C561 C562 -177.9(11) . . . . ?
C556 C555 C561 C562 2.8(17) . . . . ?
C555 C561 C562 C563 0.0(18) . . . . ?
C561 C562 C563 C564 -2.8(19) . . . . ?
C562 C563 C564 C556 2.8(18) . . . . ?
C551 C556 C564 C563 179.8(10) . . . . ?
C555 C556 C564 C563 0.0(16) . . . . ?
N431 Cd3 N611 C616 -0.1(14) . . . . ?
N231 Cd3 N611 C616 101.7(13) . . . . ?
N622 Cd3 N611 C616 -173.0(14) . . . . ?
N442 Cd3 N611 C616 -71.5(13) . . . . ?
N242 Cd3 N611 C616 134.7(17) . . . . ?
N431 Cd3 N611 C612 169.7(9) . . . . ?
N231 Cd3 N611 C612 -88.5(10) . . . . ?
N622 Cd3 N611 C612 -3.2(9) . . . . ?
N442 Cd3 N611 C612 98.3(9) . . . . ?
N242 Cd3 N611 C612 -56(2) . . . . ?
C616 N611 C612 C613 -5(2) . . . . ?
Cd3 N611 C612 C613 -175.2(11) . . . . ?
C616 N611 C612 C623 176.6(14) . . . . ?
Cd3 N611 C612 C623 6.2(15) . . . . ?
N611 C612 C613 C614 4(2) . . . . ?
C623 C612 C613 C614 -177.4(14) . . . . ?
C612 C613 C614 C615 -2(3) . . . . ?
C613 C614 C615 C616 0(3) . . . . ?
C612 N611 C616 C615 3(3) . . . . ?
Cd3 N611 C616 C615 173.0(14) . . . . ?
C614 C615 C616 N611 -1(3) . . . . ?
C625 N621 N622 C623 -1.9(12) . . . . ?
C626 N621 N622 C623 -179.7(9) . . . . ?
C625 N621 N622 Cd3 170.9(9) . . . . ?
C626 N621 N622 Cd3 -6.9(16) . . . . ?
N431 Cd3 N622 C623 -29.3(18) . . . . ?
N231 Cd3 N622 C623 99.6(8) . . . . ?
N611 Cd3 N622 C623 -0.4(8) . . . . ?
N442 Cd3 N622 C623 -87.2(8) . . . . ?
N242 Cd3 N622 C623 169.7(8) . . . . ?
N431 Cd3 N622 N621 158.5(12) . . . . ?
N231 Cd3 N622 N621 -72.6(11) . . . . ?
N611 Cd3 N622 N621 -172.6(12) . . . . ?
N442 Cd3 N622 N621 100.6(11) . . . . ?
N242 Cd3 N622 N621 -2.5(11) . . . . ?
N621 N622 C623 C624 3.1(12) . . . . ?
Cd3 N622 C623 C624 -171.8(8) . . . . ?
N621 N622 C623 C612 178.6(10) . . . . ?
Cd3 N622 C623 C612 3.7(14) . . . . ?
N611 C612 C623 N622 -6.8(17) . . . . ?
C613 C612 C623 N622 174.6(12) . . . . ?
N611 C612 C623 C624 167.7(12) . . . . ?
C613 C612 C623 C624 -11(2) . . . . ?
N622 C623 C624 C625 -3.2(14) . . . . ?
C612 C623 C624 C625 -178.1(13) . . . . ?
C623 C624 C625 N621 1.9(14) . . . . ?
N622 N621 C625 C624 -0.1(14) . . . . ?
C626 N621 C625 C624 177.4(11) . . . . ?
C625 N621 C626 C652 -77.5(15) . . . . ?
N622 N621 C626 C652 99.8(11) . . . . ?
N531 Cd4 N631 C636 108.8(8) . . . . ?
N331 Cd4 N631 C636 5.5(9) . . . . ?
N342 Cd4 N631 C636 -62.3(8) . . . . ?
N542 Cd4 N631 C636 154.5(18) . . . . ?
N642 Cd4 N631 C636 -170.7(9) . . . . ?
N531 Cd4 N631 C632 -75.8(8) . . . . ?
N331 Cd4 N631 C632 -179.1(7) . . . . ?
N342 Cd4 N631 C632 113.1(7) . . . . ?
N542 Cd4 N631 C632 -30(2) . . . . ?
N642 Cd4 N631 C632 4.7(7) . . . . ?
C636 N631 C632 C633 -1.7(15) . . . . ?
Cd4 N631 C632 C633 -177.4(9) . . . . ?
C636 N631 C632 C643 177.7(9) . . . . ?
Cd4 N631 C632 C643 2.0(12) . . . . ?
N631 C632 C633 C634 1.7(18) . . . . ?
C643 C632 C633 C634 -177.7(11) . . . . ?
C632 C633 C634 C635 -0.2(19) . . . . ?
C633 C634 C635 C636 -1.1(18) . . . . ?
C632 N631 C636 C635 0.4(17) . . . . ?
Cd4 N631 C636 C635 175.7(9) . . . . ?
C634 C635 C636 N631 1.0(18) . . . . ?
C645 N641 N642 C643 1.9(12) . . . . ?
C646 N641 N642 C643 178.3(9) . . . . ?
C645 N641 N642 Cd4 157.3(8) . . . . ?
C646 N641 N642 Cd4 -26.4(16) . . . . ?
N631 Cd4 N642 N641 -165.8(11) . . . . ?
N531 Cd4 N642 N641 -61.1(10) . . . . ?
N331 Cd4 N642 N641 149(3) . . . . ?
N342 Cd4 N642 N641 116.3(10) . . . . ?
N542 Cd4 N642 N641 9.4(10) . . . . ?
N631 Cd4 N642 C643 -11.3(7) . . . . ?
N531 Cd4 N642 C643 93.4(7) . . . . ?
N331 Cd4 N642 C643 -56(4) . . . . ?
N342 Cd4 N642 C643 -89.2(7) . . . . ?
N542 Cd4 N642 C643 163.9(7) . . . . ?
N641 N642 C643 C644 -3.2(12) . . . . ?
Cd4 N642 C643 C644 -165.7(7) . . . . ?
N641 N642 C643 C632 179.6(9) . . . . ?
Cd4 N642 C643 C632 17.1(11) . . . . ?
N631 C632 C643 N642 -13.7(14) . . . . ?
C633 C632 C643 N642 165.7(10) . . . . ?
N631 C632 C643 C644 169.7(11) . . . . ?
C633 C632 C643 C644 -10.9(18) . . . . ?
N642 C643 C644 C645 3.2(13) . . . . ?
C632 C643 C644 C645 -179.9(11) . . . . ?
C643 C644 C645 N641 -1.9(13) . . . . ?
N642 N641 C645 C644 0.1(13) . . . . ?
C646 N641 C645 C644 -176.1(10) . . . . ?
N642 N641 C646 C653 110.4(11) . . . . ?
C645 N641 C646 C653 -73.9(14) . . . . ?
C656 C651 C652 C653 1.3(16) . . . . ?
C656 C651 C652 C626 178.6(10) . . . . ?
N621 C626 C652 C651 3.9(15) . . . . ?
N621 C626 C652 C653 -178.7(9) . . . . ?
C651 C652 C653 C654 0.1(16) . . . . ?
C626 C652 C653 C654 -177.3(10) . . . . ?
C651 C652 C653 C646 -177.9(10) . . . . ?
C626 C652 C653 C646 4.7(14) . . . . ?
N641 C646 C653 C654 6.7(16) . . . . ?
N641 C646 C653 C652 -175.3(9) . . . . ?
C652 C653 C654 C655 -1.8(17) . . . . ?
C646 C653 C654 C655 176.0(10) . . . . ?
C653 C654 C655 C656 2.1(17) . . . . ?
C653 C654 C655 C661 -179.3(11) . . . . ?
C654 C655 C656 C651 -0.7(16) . . . . ?
C661 C655 C656 C651 -179.3(11) . . . . ?
C654 C655 C656 C664 179.0(11) . . . . ?
C661 C655 C656 C664 0.4(17) . . . . ?
C652 C651 C656 C655 -1.0(17) . . . . ?
C652 C651 C656 C664 179.4(12) . . . . ?
C656 C655 C661 C662 0.3(19) . . . . ?
C654 C655 C661 C662 -178.3(13) . . . . ?
C655 C661 C662 C663 -1(2) . . . . ?
C661 C662 C663 C664 1(3) . . . . ?
C662 C663 C664 C656 -1(2) . . . . ?
C655 C656 C664 C663 0(2) . . . . ?
C651 C656 C664 C663 179.5(13) . . . . ?

loop_
_platon_squeeze_void_nr
_platon_squeeze_void_average_x
_platon_squeeze_void_average_y
_platon_squeeze_void_average_z
_platon_squeeze_void_volume
_platon_squeeze_void_count_electrons
_platon_squeeze_void_content
1 0.369 0.002 0.357 192 121 ' '
2 1.000 0.000 0.500 335 147 ' '
3 0.631 -0.002 0.643 192 118 ' '
4 0.574 0.083 0.329 7 1 ' '
5 1.000 0.500 0.000 336 147 ' '
6 0.369 0.498 0.857 192 119 ' '
7 0.631 0.502 0.143 192 119 ' '
8 0.574 0.417 0.829 7 1 ' '
9 0.426 0.583 0.171 7 2 ' '
10 0.426 0.917 0.671 7 2 ' '
